data_7713201
loop_
_publ_author_name
'Morrison, Gregory'
'Masachchi, Lakshani W.'
'Tisdale, Hunter B.'
'Chang, Tieyan'
'Jones, Virginia G.'
'Zamorano, K. Pilar'
'Breton, Logan S.'
'Smith, Mark D.'
'Chen, Yu-Sheng'
'Zur Loye, Hans-Conrad'

_publ_section_title
;
 Polymorphism in A3MF6 (A = Rb, Cs; M = Al, Ga) Grown using Mixed Halide
 Fluxes
;
_journal_name_full 'Dalton Transactions'
_journal_paper_doi 10.1039/D3DT00352C
_journal_year 2023
_chemical_formula_moiety '0.02(Cs144 F288 Ga48)'
_chemical_formula_sum 'Cs3 F6 Ga'
_chemical_formula_weight 582.45
_space_group_crystal_system orthorhombic
_space_group_IT_number 70
_space_group_name_Hall '-F 2uv 2vw'
_space_group_name_H-M_alt 'F d d d :2'
_audit_creation_date 2022-02-23
_audit_creation_method
;
Olex2 1.2
(compiled May 18 2018 14:05:52 for OlexSys, GUI svn.r5506)
;
_audit_update_record
;
2022-07-28 deposited with the CCDC.	2023-05-19 downloaded from the CCDC.
;
_cell_angle_alpha 90
_cell_angle_beta 90
_cell_angle_gamma 90
_cell_formula_units_Z 48
_cell_length_a 13.1762(8)
_cell_length_b 18.7515(12)
_cell_length_c 39.488(3)
_cell_measurement_reflns_used 9170
_cell_measurement_temperature 299(2)
_cell_measurement_theta_max 36.2981
_cell_measurement_theta_min 2.4048
_cell_volume 9756.4(11)
_computing_cell_refinement 'SAINT v8.34A (Bruker, 2013)'
_computing_data_collection 'Bruker APEX3 v2016.5-0 (Bruker, 2016)'
_computing_data_reduction 'SAINT v8.34A (Bruker, 013)'
_computing_molecular_graphics 'Olex2 (Dolomanov et al., 2009)'
_computing_publication_material 'Olex2 (Dolomanov et al., 2009)'
_computing_structure_refinement 'ShelXL (Sheldrick, 2015)'
_computing_structure_solution 'SHELXT 2018/2 (Sheldrick, 2018)'
_diffrn_ambient_temperature 299.26
_diffrn_measured_fraction_theta_full 0.996
_diffrn_measured_fraction_theta_max 0.998
_diffrn_measurement_device_type 'Bruker D8 Quest'
_diffrn_measurement_method '\f and \w scans'
_diffrn_radiation_type MoK\a
_diffrn_radiation_wavelength 0.71073
_diffrn_reflns_av_R_equivalents 0.0403
_diffrn_reflns_av_unetI/netI 0.0119
_diffrn_reflns_Laue_measured_fraction_full 0.996
_diffrn_reflns_Laue_measured_fraction_max 0.998
_diffrn_reflns_limit_h_max 21
_diffrn_reflns_limit_h_min -21
_diffrn_reflns_limit_k_max 31
_diffrn_reflns_limit_k_min -31
_diffrn_reflns_limit_l_max 65
_diffrn_reflns_limit_l_min -65
_diffrn_reflns_number 215240
_diffrn_reflns_point_group_measured_fraction_full 0.996
_diffrn_reflns_point_group_measured_fraction_max 0.998
_diffrn_reflns_theta_full 25.242
_diffrn_reflns_theta_max 36.334
_diffrn_reflns_theta_min 2.405
_diffrn_source 'microfocus sealed X-ray tube'
_exptl_absorpt_coefficient_mu 16.653
_exptl_absorpt_correction_T_max 0.7471
_exptl_absorpt_correction_T_min 0.5653
_exptl_absorpt_correction_type multi-scan
_exptl_absorpt_process_details
;
SADABS-2016/2 (Bruker,2016) was used for absorption correction.
wR2(int) was 0.0919 before and 0.0593 after correction.
The Ratio of minimum to maximum transmission is 0.7567.
The \l/2 correction factor is Not present.
;
_exptl_crystal_colour colorless
_exptl_crystal_density_diffrn 4.758
_exptl_crystal_description shard
_exptl_crystal_F_000 12000
_exptl_crystal_size_max 0.08
_exptl_crystal_size_mid 0.07
_exptl_crystal_size_min 0.07
_refine_diff_density_max 1.519
_refine_diff_density_min -1.920
_refine_diff_density_rms 0.161
_refine_ls_extinction_coef 0.0000116(14)
_refine_ls_extinction_expression Fc^*^=kFc[1+0.001xFc^2^\l^3^/sin(2\q)]^-1/4^
_refine_ls_extinction_method 'SHELXL-2018/3 (Sheldrick 2018)'
_refine_ls_goodness_of_fit_ref 1.104
_refine_ls_hydrogen_treatment undef
_refine_ls_matrix_type full
_refine_ls_number_parameters 183
_refine_ls_number_reflns 5926
_refine_ls_number_restraints 0
_refine_ls_restrained_S_all 1.104
_refine_ls_R_factor_all 0.0320
_refine_ls_R_factor_gt 0.0264
_refine_ls_shift/su_max 0.002
_refine_ls_shift/su_mean 0.000
_refine_ls_structure_factor_coef Fsqd
_refine_ls_weighting_details 'w=1/[\s^2^(Fo^2^)+(0.0180P)^2^+173.9705P] where P=(Fo^2^+2Fc^2^)/3'
_refine_ls_weighting_scheme calc
_refine_ls_wR_factor_gt 0.0587
_refine_ls_wR_factor_ref 0.0626
_reflns_Friedel_coverage 0.000
_reflns_number_gt 5152
_reflns_number_total 5926
_reflns_threshold_expression 'I > 2\s(I)'
_cod_data_source_file d3dt00352c2.cif
_cod_data_source_block mor2123a_b
_cod_original_sg_symbol_H-M 'F d d d'
_cod_database_code 7713201
_shelx_shelxl_version_number 2018/3
_shelx_space_group_comment
;
The symmetry employed for this shelxl refinement is uniquely defined
by the following loop, which should always be used as a source of
symmetry information in preference to the above space-group names.
They are only intended as comments.
;
_shelx_estimated_absorpt_t_max 0.389
_shelx_estimated_absorpt_t_min 0.349
_olex2_refinement_description
;
1. Uiso/Uaniso restraints and constraints
Uanis(Cs1A) = Uanis(Cs1B)
Uanis(Cs2A) = Uanis(Cs2B)
Uanis(Cs3A) = Uanis(Cs3B)
Uanis(Cs4A) = Uanis(Cs4B)
Uanis(Cs5A) = Uanis(Cs5B)
2. Others
 Sof(Cs4A)=1-FVAR(1)
 Sof(Cs4B)=FVAR(1)
 Sof(Cs1A)=1-FVAR(2)
 Sof(Cs1B)=FVAR(2)
 Sof(Cs3A)=1-FVAR(3)
 Sof(Cs3B)=FVAR(3)
 Sof(Cs2A)=1-FVAR(4)
 Sof(Cs2B)=FVAR(4)
 Sof(Cs5A)=0.5*(1-FVAR(6))
 Sof(Cs5B)=0.5*FVAR(6)
 Sof(F4A)=1-FVAR(6)
 Sof(F4B)=Sof(F4C)=0.5*FVAR(7)
 Fixed Sof: F9(0.5) F10A(0.5) F10B(0.5)
;
_olex2_submission_special_instructions 'No special instructions were received'

loop_
_space_group_symop_operation_xyz
'x, y, z'
'-x+3/4, -y+3/4, z'
'-x+3/4, y, -z+3/4'
'x, -y+3/4, -z+3/4'
'x, y+1/2, z+1/2'
'-x+3/4, -y+5/4, z+1/2'
'-x+3/4, y+1/2, -z+5/4'
'x, -y+5/4, -z+5/4'
'x+1/2, y, z+1/2'
'-x+5/4, -y+3/4, z+1/2'
'-x+5/4, y, -z+5/4'
'x+1/2, -y+3/4, -z+5/4'
'x+1/2, y+1/2, z'
'-x+5/4, -y+5/4, z'
'-x+5/4, y+1/2, -z+3/4'
'x+1/2, -y+5/4, -z+3/4'
'-x, -y, -z'
'x-3/4, y-3/4, -z'
'x-3/4, -y, z-3/4'
'-x, y-3/4, z-3/4'
'-x, -y+1/2, -z+1/2'
'x-3/4, y-1/4, -z+1/2'
'x-3/4, -y+1/2, z-1/4'
'-x, y-1/4, z-1/4'
'-x+1/2, -y, -z+1/2'
'x-1/4, y-3/4, -z+1/2'
'x-1/4, -y, z-1/4'
'-x+1/2, y-3/4, z-1/4'
'-x+1/2, -y+1/2, -z'
'x-1/4, y-1/4, -z'
'x-1/4, -y+1/2, z-3/4'
'-x+1/2, y-1/4, z-3/4'

loop_
_atom_site_label
_atom_site_type_symbol
_atom_site_fract_x
_atom_site_fract_y
_atom_site_fract_z
_atom_site_U_iso_or_equiv
_atom_site_adp_type
_atom_site_occupancy
_atom_site_site_symmetry_order
_atom_site_calc_flag
_atom_site_refinement_flags_posn
_atom_site_refinement_flags_adp
_atom_site_refinement_flags_occupancy
_atom_site_disorder_assembly
_atom_site_disorder_group
Cs1A Cs 0.62081(15) 0.25693(9) 0.53631(4) 0.02567(12) Uani 0.354(4) 1 d . . . . .
Cs1B Cs 0.62153(7) 0.26780(6) 0.52992(3) 0.02567(12) Uani 0.646(4) 1 d . . . . .
Cs2A Cs 0.16255(11) 0.51749(7) 0.37425(2) 0.02660(13) Uani 0.815(7) 1 d . . . . .
Cs2B Cs 0.1449(3) 0.5066(2) 0.37447(7) 0.02660(13) Uani 0.185(7) 1 d . . . . .
Cs3A Cs 0.3790(3) 0.5074(4) 0.46428(19) 0.02917(16) Uani 0.141(12) 1 d . . . . .
Cs3B Cs 0.37867(5) 0.49799(9) 0.45871(5) 0.02917(16) Uani 0.859(12) 1 d . . . . .
Cs4A Cs 0.65630(3) 0.37582(2) 0.44648(2) 0.02796(6) Uani 0.9395(12) 1 d . . . . .
Cs4B Cs 0.6169(5) 0.3753(2) 0.44389(10) 0.02796(6) Uani 0.0605(12) 1 d . . . . .
Cs5A Cs 0.375000 0.6705(3) 0.375000 0.0247(3) Uani 0.72(2) 2 d S T P . .
Cs5B Cs 0.375000 0.6578(3) 0.375000 0.0247(3) Uani 0.28(2) 2 d S T P . .
Ga1 Ga 0.625000 0.125000 0.45820(2) 0.01344(6) Uani 1 2 d S T P . .
Ga2 Ga 0.375000 0.375000 0.375000 0.01470(9) Uani 1 4 d S T P . .
Ga3 Ga 0.375000 0.375000 0.53840(2) 0.01444(7) Uani 1 2 d S T P . .
Ga4 Ga 0.875000 0.375000 0.375000 0.01562(9) Uani 1 4 d S T P . .
F1 F 0.52425(18) 0.12437(15) 0.49233(6) 0.0389(5) Uani 1 1 d . . . . .
F2 F 0.52311(18) 0.12283(14) 0.42448(6) 0.0389(5) Uani 1 1 d . . . . .
F3 F 0.6225(2) 0.22575(11) 0.45760(6) 0.0395(5) Uani 1 1 d . . . . .
F4A F 0.4766(2) 0.37519(17) 0.40838(8) 0.0419(9) Uani 0.859(9) 1 d . . . . .
F4B F 0.375000 0.375000 0.4228(8) 0.088(19) Uani 0.141(9) 2 d S T P . .
F4C F 0.521(2) 0.375000 0.375000 0.064(12) Uani 0.141(9) 2 d S T P . .
F5 F 0.47731(16) 0.37480(13) 0.50444(5) 0.0315(4) Uani 1 1 d . . . . .
F6 F 0.375000 0.47759(17) 0.375000 0.0355(7) Uani 1 2 d S T P . .
F7 F 0.47742(17) 0.37337(13) 0.57284(5) 0.0345(4) Uani 1 1 d . . . . .
F8 F 0.37360(18) 0.27421(11) 0.53908(6) 0.0349(5) Uani 1 1 d . . . . .
F9 F 0.8776(9) 0.3295(6) 0.41616(19) 0.110(4) Uani 0.5 1 d . . . . .
F10A F 0.7743(8) 0.3123(5) 0.3633(4) 0.127(6) Uani 0.5 1 d . . . . .
F10B F 0.7803(9) 0.3091(5) 0.3895(5) 0.143(7) Uani 0.5 1 d . . . . .

loop_
_atom_site_aniso_label
_atom_site_aniso_U_11
_atom_site_aniso_U_22
_atom_site_aniso_U_33
_atom_site_aniso_U_23
_atom_site_aniso_U_13
_atom_site_aniso_U_12
Cs1A 0.02693(9) 0.0251(3) 0.0250(3) 0.0011(2) 0.0014(2) 0.00056(17)
Cs1B 0.02693(9) 0.0251(3) 0.0250(3) 0.0011(2) 0.0014(2) 0.00056(17)
Cs2A 0.0237(3) 0.0276(2) 0.02844(9) -0.00098(12) 0.00027(13) -0.0012(2)
Cs2B 0.0237(3) 0.0276(2) 0.02844(9) -0.00098(12) 0.00027(13) -0.0012(2)
Cs3A 0.02997(10) 0.0329(2) 0.0246(3) 0.0008(2) 0.00095(14) -0.00099(12)
Cs3B 0.02997(10) 0.0329(2) 0.0246(3) 0.0008(2) 0.00095(14) -0.00099(12)
Cs4A 0.02966(16) 0.02284(8) 0.03138(10) -0.00002(7) -0.00862(9) 0.00007(8)
Cs4B 0.02966(16) 0.02284(8) 0.03138(10) -0.00002(7) -0.00862(9) 0.00007(8)
Cs5A 0.02246(11) 0.0277(9) 0.02388(11) 0.000 0.00105(9) 0.000
Cs5B 0.02246(11) 0.0277(9) 0.02388(11) 0.000 0.00105(9) 0.000
Ga1 0.01422(14) 0.01351(14) 0.01258(14) 0.000 0.000 -0.00091(11)
Ga2 0.01071(19) 0.0194(2) 0.0140(2) 0.000 0.000 0.000
Ga3 0.01514(15) 0.01383(14) 0.01437(14) 0.000 0.000 -0.00005(12)
Ga4 0.0147(2) 0.0162(2) 0.0159(2) 0.000 0.000 0.000
F1 0.0331(11) 0.0516(14) 0.0320(10) -0.0037(10) 0.0154(9) -0.0050(10)
F2 0.0353(11) 0.0487(13) 0.0327(10) 0.0035(10) -0.0169(9) -0.0058(10)
F3 0.0584(15) 0.0193(8) 0.0406(12) 0.0001(8) 0.0010(11) -0.0013(9)
F4A 0.0337(15) 0.0523(17) 0.0396(16) -0.0008(13) -0.0222(12) -0.0001(12)
F4B 0.18(6) 0.048(18) 0.037(15) 0.000 0.000 -0.02(2)
F4C 0.050(17) 0.017(9) 0.12(4) 0.007(14) 0.000 0.000
F5 0.0286(9) 0.0380(10) 0.0278(9) 0.0020(8) 0.0081(7) 0.0025(8)
F6 0.0256(13) 0.0273(13) 0.0537(19) 0.000 -0.0006(13) 0.000
F7 0.0312(10) 0.0433(12) 0.0289(9) -0.0036(9) -0.0113(8) 0.0044(9)
F8 0.0407(12) 0.0187(8) 0.0452(12) 0.0034(8) -0.0005(10) -0.0002(8)
F9 0.132(8) 0.142(8) 0.057(4) 0.073(5) -0.022(5) -0.024(8)
F10A 0.084(7) 0.071(6) 0.226(14) 0.068(8) -0.105(9) -0.054(5)
F10B 0.113(9) 0.045(5) 0.269(17) -0.024(8) 0.139(11) -0.025(5)

loop_
_atom_type_symbol
_atom_type_description
_atom_type_scat_dispersion_real
_atom_type_scat_dispersion_imag
_atom_type_scat_source
F F 0.0171 0.0103 'International Tables Vol C Tables 4.2.6.8 and 6.1.1.4'
Ga Ga 0.2307 1.6083 'International Tables Vol C Tables 4.2.6.8 and 6.1.1.4'
Cs Cs -0.3680 2.1192 'International Tables Vol C Tables 4.2.6.8 and 6.1.1.4'

loop_
_geom_angle_atom_site_label_1
_geom_angle_atom_site_label_2
_geom_angle_atom_site_label_3
_geom_angle
_geom_angle_site_symmetry_1
_geom_angle_site_symmetry_3
_geom_angle_publ_flag
F1 Cs1A F1 125.36(6) 18_666 . ?
F1 Cs1A F1 93.58(8) 18_666 14_545 ?
F1 Cs1A F1 47.42(8) . 14_545 ?
F1 Cs1A F2 48.35(6) 18_666 18_666 ?
F1 Cs1A F2 118.40(8) 14_545 18_666 ?
F1 Cs1A F2 165.81(9) . 18_666 ?
F1 Cs1A F3 119.57(8) . 29_656 ?
F1 Cs1A F3 72.16(7) 14_545 29_656 ?
F1 Cs1A F3 48.03(6) 18_666 29_656 ?
F1 Cs1A F7 93.57(8) 18_666 . ?
F1 Cs1A F8 124.94(8) 18_666 . ?
F1 Cs1A F10A 141.56(16) 18_666 31_556 ?
F1 Cs1A F10A 109.10(15) 14_545 31_556 ?
F1 Cs1A F10A 92.14(15) . 31_556 ?
F1 Cs1A F10B 108.94(18) . 29_656 ?
F1 Cs1A F10B 108.05(17) 18_666 29_656 ?
F1 Cs1A F10B 91.19(17) 14_545 29_656 ?
F2 Cs1A F3 46.25(6) 18_666 29_656 ?
F2 Cs1A F10A 93.22(15) 18_666 31_556 ?
F2 Cs1A F10B 67.13(18) 18_666 29_656 ?
F3 Cs1A F1 77.01(7) . 18_666 ?
F3 Cs1A F1 49.08(6) . 14_545 ?
F3 Cs1A F1 49.00(6) . . ?
F3 Cs1A F2 124.88(8) . 18_666 ?
F3 Cs1A F3 94.60(8) . 29_656 ?
F3 Cs1A F5 75.09(7) . . ?
F3 Cs1A F7 124.63(8) . . ?
F3 Cs1A F8 93.32(8) . . ?
F3 Cs1A F10A 141.10(16) . 31_556 ?
F3 Cs1A F10A 109.31(13) 29_656 31_556 ?
F3 Cs1A F10B 140.21(17) . 29_656 ?
F3 Cs1A F10B 66.27(15) 29_656 29_656 ?
F5 Cs1A F1 75.90(7) . 18_666 ?
F5 Cs1A F1 94.97(8) . . ?
F5 Cs1A F1 123.97(8) . 14_545 ?
F5 Cs1A F2 95.09(8) . 18_666 ?
F5 Cs1A F3 123.64(8) . 29_656 ?
F5 Cs1A F7 49.94(6) . . ?
F5 Cs1A F8 49.53(6) . . ?
F5 Cs1A F10A 112.48(14) . 31_556 ?
F5 Cs1A F10B 144.68(17) . 29_656 ?
F7 Cs1A F1 168.72(9) . 14_545 ?
F7 Cs1A F1 121.39(8) . . ?
F7 Cs1A F2 72.80(7) . 18_666 ?
F7 Cs1A F3 119.03(8) . 29_656 ?
F7 Cs1A F8 48.39(6) . . ?
F7 Cs1A F10A 69.77(14) . 31_556 ?
F7 Cs1A F10B 94.87(16) . 29_656 ?
F8 Cs1A F1 120.39(8) . 14_545 ?
F8 Cs1A F1 73.00(7) . . ?
F8 Cs1A F2 121.19(8) . 18_666 ?
F8 Cs1A F3 167.35(8) . 29_656 ?
F8 Cs1A F10A 69.55(13) . 31_556 ?
F8 Cs1A F10B 112.60(15) . 29_656 ?
F9 Cs1A F1 84.7(3) 29_656 14_545 ?
F9 Cs1A F1 84.8(3) 29_656 . ?
F9 Cs1A F1 135.4(3) 29_656 18_666 ?
F9 Cs1A F2 94.0(3) 29_656 18_666 ?
F9 Cs1A F3 90.0(3) 29_656 29_656 ?
F9 Cs1A F3 128.5(3) 29_656 . ?
F9 Cs1A F5 139.6(3) 29_656 . ?
F9 Cs1A F7 96.2(3) 29_656 . ?
F9 Cs1A F8 92.7(3) 29_656 . ?
F9 Cs1A F10A 27.6(3) 29_656 31_556 ?
F9 Cs1A F10B 27.9(3) 29_656 29_656 ?
F10B Cs1A F10A 43.32(16) 29_656 31_556 ?
F1 Cs1B Ga3 143.52(5) 14_545 . ?
F1 Cs1B Ga3 104.31(6) 18_666 . ?
F1 Cs1B Ga3 97.83(5) . . ?
F1 Cs1B F1 46.88(7) . 14_545 ?
F1 Cs1B F1 97.28(7) 18_666 14_545 ?
F1 Cs1B F1 132.29(5) 18_666 . ?
F1 Cs1B F2 161.64(8) . 18_666 ?
F1 Cs1B F2 49.91(6) 18_666 18_666 ?
F1 Cs1B F3 49.36(6) 18_666 29_656 ?
F1 Cs1B F3 118.28(6) . 29_656 ?
F1 Cs1B F3 71.73(6) 14_545 29_656 ?
F1 Cs1B F7 98.13(8) 18_666 . ?
F1 Cs1B F8 132.93(7) 18_666 . ?
F1 Cs1B F10B 101.65(17) . 29_656 ?
F1 Cs1B F10B 106.14(16) 18_666 29_656 ?
F1 Cs1B F10B 85.87(15) 14_545 29_656 ?
F2 Cs1B Ga3 98.66(5) 18_666 . ?
F2 Cs1B F1 117.68(6) 18_666 14_545 ?
F2 Cs1B F3 46.25(6) 18_666 29_656 ?
F2 Cs1B F10B 63.85(17) 18_666 29_656 ?
F3 Cs1B Ga3 143.75(5) 29_656 . ?
F3 Cs1B Ga3 103.13(6) . . ?
F3 Cs1B F1 83.74(7) . 18_666 ?
F3 Cs1B F1 49.96(6) . . ?
F3 Cs1B F1 50.11(6) . 14_545 ?
F3 Cs1B F2 132.49(7) . 18_666 ?
F3 Cs1B F3 98.31(7) . 29_656 ?
F3 Cs1B F7 132.26(7) . . ?
F3 Cs1B F8 96.88(7) . . ?
F3 Cs1B F10B 135.96(16) . 29_656 ?
F3 Cs1B F10B 63.05(14) 29_656 29_656 ?
F5 Cs1B Ga3 28.95(4) . . ?
F5 Cs1B F1 82.96(7) . 18_666 ?
F5 Cs1B F1 98.62(7) . . ?
F5 Cs1B F1 131.07(7) . 14_545 ?
F5 Cs1B F2 99.72(7) . 18_666 ?
F5 Cs1B F3 81.63(7) . . ?
F5 Cs1B F3 131.62(7) . 29_656 ?
F5 Cs1B F7 51.72(6) . . ?
F5 Cs1B F8 51.02(6) . . ?
F5 Cs1B F10B 141.33(15) . 29_656 ?
F7 Cs1B Ga3 29.93(4) . . ?
F7 Cs1B F1 164.58(8) . 14_545 ?
F7 Cs1B F1 120.24(6) . . ?
F7 Cs1B F2 72.91(6) . 18_666 ?
F7 Cs1B F3 118.99(6) . 29_656 ?
F7 Cs1B F8 48.30(6) . . ?
F7 Cs1B F10B 89.62(14) . 29_656 ?
F8 Cs1B Ga3 29.52(4) . . ?
F8 Cs1B F1 119.05(6) . 14_545 ?
F8 Cs1B F1 72.31(6) . . ?
F8 Cs1B F2 120.94(6) . 18_666 ?
F8 Cs1B F3 164.80(7) . 29_656 ?
F8 Cs1B F10B 105.38(14) . 29_656 ?
F9 Cs1B Ga3 106.2(3) 29_656 . ?
F9 Cs1B F1 79.3(2) 29_656 . ?
F9 Cs1B F1 79.4(3) 29_656 14_545 ?
F9 Cs1B F1 131.3(2) 29_656 18_666 ?
F9 Cs1B F2 88.4(2) 29_656 18_666 ?
F9 Cs1B F3 84.8(2) 29_656 29_656 ?
F9 Cs1B F3 124.0(2) 29_656 . ?
F9 Cs1B F5 134.9(3) 29_656 . ?
F9 Cs1B F7 90.2(3) 29_656 . ?
F9 Cs1B F8 86.8(2) 29_656 . ?
F9 Cs1B F10B 25.6(3) 29_656 29_656 ?
F10B Cs1B Ga3 115.00(13) 29_656 . ?
F2 Cs2A F2 49.81(8) 2 13_455 ?
F2 Cs2A F3 49.80(6) 2 2 ?
F2 Cs2A F4A 133.73(8) 2 3 ?
F2 Cs2A F4A 99.21(8) 2 2 ?
F2 Cs2A F7 84.19(8) 2 27_565 ?
F2 Cs2A F7 98.59(7) 2 28_565 ?
F2 Cs2A F7 73.16(5) 13_455 28_565 ?
F2 Cs2A F8 132.28(8) 2 28_565 ?
F2 Cs2A F8 119.17(5) 13_455 28_565 ?
F3 Cs2A F2 46.78(6) 2 13_455 ?
F3 Cs2A F4A 72.01(6) 2 2 ?
F3 Cs2A F7 119.70(6) 2 28_565 ?
F3 Cs2A F8 163.40(7) 2 28_565 ?
F4A Cs2A F2 161.83(9) 3 13_455 ?
F4A Cs2A F2 118.32(6) 2 13_455 ?
F4A Cs2A F3 118.56(7) 3 2 ?
F4A Cs2A F4A 46.81(9) 3 2 ?
F4A Cs2A F7 162.15(8) 2 28_565 ?
F4A Cs2A F7 118.72(6) 3 28_565 ?
F4A Cs2A F8 119.43(7) 2 28_565 ?
F4A Cs2A F8 72.90(6) 3 28_565 ?
F4C Cs2A F2 124.1(4) 2 2 ?
F4C Cs2A F2 136.5(3) 2 13_455 ?
F4C Cs2A F3 93.95(9) 2 2 ?
F4C Cs2A F4A 25.7(2) 2 3 ?
F4C Cs2A F4A 25.4(2) 2 2 ?
F4C Cs2A F6 56.9(6) 2 . ?
F4C Cs2A F7 124.4(4) 2 27_565 ?
F4C Cs2A F7 137.1(3) 2 28_565 ?
F4C Cs2A F8 95.12(8) 2 28_565 ?
F4C Cs2A F10A 77.1(7) 2 2 ?
F4C Cs2A F10B 78.8(7) 2 2 ?
F6 Cs2A F2 84.06(8) . 2 ?
F6 Cs2A F2 132.55(7) . 13_455 ?
F6 Cs2A F3 97.68(5) . 2 ?
F6 Cs2A F4A 50.60(7) . 2 ?
F6 Cs2A F4A 50.83(7) . 3 ?
F6 Cs2A F7 84.72(8) . 27_565 ?
F6 Cs2A F7 133.14(7) . 28_565 ?
F6 Cs2A F8 98.92(5) . 28_565 ?
F6 Cs2A F10A 133.3(2) . 2 ?
F6 Cs2A F10B 134.2(2) . 2 ?
F7 Cs2A F2 98.88(7) 27_565 13_455 ?
F7 Cs2A F3 132.97(8) 27_565 2 ?
F7 Cs2A F4A 134.02(7) 27_565 2 ?
F7 Cs2A F4A 99.25(8) 27_565 3 ?
F7 Cs2A F7 49.53(7) 27_565 28_565 ?
F7 Cs2A F8 46.27(5) 28_565 28_565 ?
F7 Cs2A F8 49.20(6) 27_565 28_565 ?
F10A Cs2A F2 133.9(2) 2 2 ?
F10A Cs2A F2 85.82(17) 2 13_455 ?
F10A Cs2A F3 92.8(3) 2 2 ?
F10A Cs2A F4A 91.0(3) 2 2 ?
F10A Cs2A F4A 84.31(19) 2 3 ?
F10A Cs2A F7 119.3(4) 2 27_565 ?
F10A Cs2A F7 75.7(3) 2 28_565 ?
F10A Cs2A F8 75.8(3) 2 28_565 ?
F10A Cs2A F10B 20.3(3) 2 2 ?
F10B Cs2A F2 116.1(3) 2 2 ?
F10B Cs2A F2 72.3(3) 2 13_455 ?
F10B Cs2A F3 72.5(3) 2 2 ?
F10B Cs2A F4A 93.8(3) 2 3 ?
F10B Cs2A F4A 84.54(18) 2 2 ?
F10B Cs2A F7 86.54(19) 2 28_565 ?
F10B Cs2A F7 135.0(2) 2 27_565 ?
F10B Cs2A F8 95.7(3) 2 28_565 ?
F2 Cs2B F2 48.42(9) 2 13_455 ?
F2 Cs2B F3 48.56(7) 2 2 ?
F2 Cs2B F4A 127.32(14) 2 3 ?
F2 Cs2B F4A 96.10(12) 2 2 ?
F2 Cs2B F7 77.44(12) 2 27_565 ?
F2 Cs2B F7 94.32(11) 2 28_565 ?
F2 Cs2B F7 72.98(8) 13_455 28_565 ?
F2 Cs2B F8 119.17(10) 13_455 28_565 ?
F2 Cs2B F8 124.73(14) 2 28_565 ?
F3 Cs2B F2 46.91(7) 2 13_455 ?
F3 Cs2B F7 119.89(10) 2 28_565 ?
F3 Cs2B F8 166.08(11) 2 28_565 ?
F4A Cs2B F2 119.77(11) 2 13_455 ?
F4A Cs2B F2 167.25(12) 3 13_455 ?
F4A Cs2B F3 120.45(11) 3 2 ?
F4A Cs2B F3 72.90(9) 2 2 ?
F4A Cs2B F4A 47.55(10) 3 2 ?
F4A Cs2B F7 119.65(10) 3 28_565 ?
F4A Cs2B F7 167.11(12) 2 28_565 ?
F4A Cs2B F8 121.02(10) 2 28_565 ?
F4A Cs2B F8 73.47(8) 3 28_565 ?
F4C Cs2B F2 120.2(4) 2 2 ?
F4C Cs2B F2 141.7(2) 2 13_455 ?
F4C Cs2B F3 96.43(10) 2 2 ?
F4C Cs2B F4A 25.6(2) 2 2 ?
F4C Cs2B F4A 25.9(2) 2 3 ?
F4C Cs2B F6 55.7(6) 2 . ?
F4C Cs2B F7 141.9(2) 2 28_565 ?
F4C Cs2B F7 120.2(4) 2 27_565 ?
F4C Cs2B F8 97.22(9) 2 28_565 ?
F6 Cs2B F2 77.73(12) . 2 ?
F6 Cs2B F2 125.60(14) . 13_455 ?
F6 Cs2B F3 94.53(10) . 2 ?
F6 Cs2B F4A 49.94(8) . 2 ?
F6 Cs2B F4A 50.05(8) . 3 ?
F6 Cs2B F7 125.77(14) . 28_565 ?
F6 Cs2B F7 78.21(12) . 27_565 ?
F6 Cs2B F8 95.42(10) . 28_565 ?
F7 Cs2B F2 94.59(11) 27_565 13_455 ?
F7 Cs2B F3 125.51(14) 27_565 2 ?
F7 Cs2B F4A 127.55(14) 27_565 2 ?
F7 Cs2B F4A 95.78(12) 27_565 3 ?
F7 Cs2B F7 48.01(8) 27_565 28_565 ?
F7 Cs2B F8 47.84(7) 27_565 28_565 ?
F8 Cs2B F7 46.19(6) 28_565 28_565 ?
F10A Cs2B F2 90.7(2) 2 13_455 ?
F10A Cs2B F2 138.0(2) 2 2 ?
F10A Cs2B F3 99.1(3) 2 2 ?
F10A Cs2B F4A 90.1(2) 2 3 ?
F10A Cs2B F4A 97.8(4) 2 2 ?
F10A Cs2B F4C 84.2(7) 2 2 ?
F10A Cs2B F6 138.9(3) 2 . ?
F10A Cs2B F7 121.7(4) 2 27_565 ?
F10A Cs2B F7 79.2(4) 2 28_565 ?
F10A Cs2B F8 79.6(4) 2 28_565 ?
F10A Cs2B F10B 22.6(4) 2 2 ?
F10B Cs2B F2 118.6(4) 2 2 ?
F10B Cs2B F2 75.9(3) 2 13_455 ?
F10B Cs2B F3 76.5(4) 2 2 ?
F10B Cs2B F4A 100.9(3) 2 3 ?
F10B Cs2B F4A 90.5(2) 2 2 ?
F10B Cs2B F4C 86.1(7) 2 2 ?
F10B Cs2B F6 139.8(2) 2 . ?
F10B Cs2B F7 138.6(3) 2 27_565 ?
F10B Cs2B F7 91.2(2) 2 28_565 ?
F10B Cs2B F8 101.7(4) 2 28_565 ?
F1 Cs3A F2 47.84(9) 2 2 ?
F1 Cs3A F3 48.31(9) 2 2 ?
F1 Cs3A F4A 157.8(2) 2 . ?
F1 Cs3A F5 128.2(2) 2 . ?
F1 Cs3A F5 95.01(16) 2 2 ?
F1 Cs3A F6 116.18(14) 2 . ?
F1 Cs3A F7 92.65(17) 2 17_666 ?
F1 Cs3A F8 125.1(3) 2 18_666 ?
F2 Cs3A F4A 112.8(2) 2 . ?
F2 Cs3A F6 68.75(12) 2 . ?
F3 Cs3A F2 46.77(8) 2 2 ?
F3 Cs3A F4A 112.1(2) 2 . ?
F3 Cs3A F6 85.53(16) 2 . ?
F4A Cs3A F6 44.28(12) . . ?
F4B Cs3A F1 139.3(2) . 2 ?
F4B Cs3A F2 106.7(5) . 2 ?
F4B Cs3A F3 91.03(19) . 2 ?
F4B Cs3A F4A 23.6(2) . . ?
F4B Cs3A F5 68.0(5) . 2 ?
F4B Cs3A F5 144.0(2) . 17_666 ?
F4B Cs3A F5 68.5(5) . . ?
F4B Cs3A F6 47.6(6) . . ?
F4B Cs3A F7 109.5(5) . 17_666 ?
F4B Cs3A F8 112.1(6) . 2 ?
F4B Cs3A F8 94.4(2) . 18_666 ?
F5 Cs3A F1 76.0(2) 17_666 2 ?
F5 Cs3A F2 118.32(14) 2 2 ?
F5 Cs3A F2 167.36(17) . 2 ?
F5 Cs3A F2 94.13(17) 17_666 2 ?
F5 Cs3A F3 120.74(14) . 2 ?
F5 Cs3A F3 71.57(11) 2 2 ?
F5 Cs3A F3 124.0(2) 17_666 2 ?
F5 Cs3A F4A 120.84(15) 17_666 . ?
F5 Cs3A F4A 85.84(18) 2 . ?
F5 Cs3A F4A 67.82(14) . . ?
F5 Cs3A F5 126.8(2) 17_666 2 ?
F5 Cs3A F5 49.18(9) . 2 ?
F5 Cs3A F5 96.10(17) 17_666 . ?
F5 Cs3A F6 120.28(14) 17_666 . ?
F5 Cs3A F6 110.8(2) 2 . ?
F5 Cs3A F6 111.8(2) . . ?
F5 Cs3A F7 170.17(17) 2 17_666 ?
F5 Cs3A F7 121.01(15) . 17_666 ?
F5 Cs3A F7 49.59(10) 17_666 17_666 ?
F5 Cs3A F8 72.27(11) . 18_666 ?
F5 Cs3A F8 49.64(10) 17_666 18_666 ?
F7 Cs3A F2 71.47(10) 17_666 2 ?
F7 Cs3A F3 118.23(14) 17_666 2 ?
F7 Cs3A F4A 89.39(17) 17_666 . ?
F7 Cs3A F6 70.94(13) 17_666 . ?
F8 Cs3A F1 77.8(2) 2 2 ?
F8 Cs3A F2 125.2(2) 2 2 ?
F8 Cs3A F2 120.23(14) 18_666 2 ?
F8 Cs3A F3 166.99(16) 18_666 2 ?
F8 Cs3A F3 94.86(16) 2 2 ?
F8 Cs3A F4A 118.38(16) 2 . ?
F8 Cs3A F4A 71.53(14) 18_666 . ?
F8 Cs3A F5 121.44(15) 18_666 2 ?
F8 Cs3A F5 50.96(9) 2 . ?
F8 Cs3A F5 50.84(9) 2 2 ?
F8 Cs3A F5 76.2(2) 2 17_666 ?
F8 Cs3A F6 159.6(2) 2 . ?
F8 Cs3A F6 89.40(16) 18_666 . ?
F8 Cs3A F7 48.77(8) 18_666 17_666 ?
F8 Cs3A F7 125.4(3) 2 17_666 ?
F8 Cs3A F8 94.06(17) 2 18_666 ?
F3 Cs3B F1 46.78(6) 2 2 ?
F3 Cs3B F4A 71.57(7) 2 2 ?
F3 Cs3B F5 117.22(8) 2 17_666 ?
F4A Cs3B F1 163.20(8) . 2 ?
F4A Cs3B F1 118.17(7) 2 2 ?
F4A Cs3B F3 118.75(9) . 2 ?
F4A Cs3B F4A 47.47(9) . 2 ?
F4A Cs3B F5 167.36(7) 2 17_666 ?
F4A Cs3B F5 122.13(6) . 17_666 ?
F4A Cs3B F6 47.79(8) . . ?
F4A Cs3B F7 93.31(8) . 17_666 ?
F4B Cs3B F1 142.55(6) . 2 ?
F4B Cs3B F3 95.79(8) . 2 ?
F4B Cs3B F4A 25.6(2) . . ?
F4B Cs3B F4A 25.1(2) . 2 ?
F4B Cs3B F5 71.8(5) . . ?
F4B Cs3B F5 71.3(5) . 2 ?
F4B Cs3B F5 146.84(5) . 17_666 ?
F4B Cs3B F6 51.8(6) . . ?
F4B Cs3B F7 115.7(5) . 17_666 ?
F4B Cs3B F8 114.1(6) . 2 ?
F4B Cs3B F8 99.20(7) . 18_666 ?
F5 Cs3B F1 70.58(7) 17_666 2 ?
F5 Cs3B F1 121.84(8) . 2 ?
F5 Cs3B F1 91.56(7) 2 2 ?
F5 Cs3B F3 120.94(6) . 2 ?
F5 Cs3B F3 71.69(6) 2 2 ?
F5 Cs3B F4A 90.47(8) 2 . ?
F5 Cs3B F4A 90.30(8) . 2 ?
F5 Cs3B F4A 71.24(7) . . ?
F5 Cs3B F4A 70.25(7) 2 2 ?
F5 Cs3B F5 92.20(7) . 17_666 ?
F5 Cs3B F5 120.24(6) 2 17_666 ?
F5 Cs3B F5 49.42(7) . 2 ?
F5 Cs3B F6 117.73(9) 2 . ?
F5 Cs3B F6 118.84(9) . . ?
F5 Cs3B F7 120.29(6) . 17_666 ?
F5 Cs3B F7 166.76(8) 2 17_666 ?
F5 Cs3B F8 121.17(6) 2 18_666 ?
F5 Cs3B F8 72.11(6) . 18_666 ?
F6 Cs3B F1 117.41(6) . 2 ?
F6 Cs3B F3 89.40(6) . 2 ?
F6 Cs3B F4A 47.55(7) . 2 ?
F6 Cs3B F5 121.15(6) . 17_666 ?
F7 Cs3B F1 88.48(7) 17_666 2 ?
F7 Cs3B F3 117.02(6) 17_666 2 ?
F7 Cs3B F4A 121.10(8) 17_666 2 ?
F7 Cs3B F5 47.62(6) 17_666 17_666 ?
F7 Cs3B F6 73.64(6) 17_666 . ?
F8 Cs3B F1 118.00(9) 18_666 2 ?
F8 Cs3B F1 72.47(7) 2 2 ?
F8 Cs3B F3 162.86(8) 18_666 2 ?
F8 Cs3B F3 91.31(7) 2 2 ?
F8 Cs3B F4A 121.95(9) 18_666 2 ?
F8 Cs3B F4A 120.62(7) 2 . ?
F8 Cs3B F4A 119.67(7) 2 2 ?
F8 Cs3B F4A 74.63(7) 18_666 . ?
F8 Cs3B F5 47.70(6) 18_666 17_666 ?
F8 Cs3B F5 70.72(7) 2 17_666 ?
F8 Cs3B F5 49.60(6) 2 . ?
F8 Cs3B F5 49.57(6) 2 2 ?
F8 Cs3B F6 165.86(9) 2 . ?
F8 Cs3B F6 93.34(6) 18_666 . ?
F8 Cs3B F7 118.23(9) 2 17_666 ?
F8 Cs3B F7 48.28(6) 18_666 17_666 ?
F8 Cs3B F8 90.13(7) 2 18_666 ?
Cs4B Cs4A Cs2B 72.2(4) . 3 ?
Cs4B Cs4A F1 133.9(5) . 18_666 ?
Cs4B Cs4A F3 81.9(4) . . ?
Cs4B Cs4A F4A 21.3(5) . . ?
Cs4B Cs4A F4C 46.6(6) . . ?
Cs4B Cs4A F5 55.3(5) . . ?
Cs4B Cs4A F8 84.8(4) . 18_666 ?
Cs4B Cs4A F9 143.0(5) . . ?
Cs4B Cs4A F9 143.7(5) . 2_655 ?
Cs4B Cs4A F10A 110.9(5) . 4 ?
Cs4B Cs4A F10B 112.0(6) . . ?
F1 Cs4A Cs2B 136.49(7) 18_666 3 ?
F1 Cs4A F3 86.93(8) 18_666 . ?
F1 Cs4A F4C 179.1(3) 18_666 . ?
F1 Cs4A F5 78.61(7) 18_666 . ?
F1 Cs4A F9 80.55(18) 18_666 2_655 ?
F1 Cs4A F9 79.81(15) 18_666 . ?
F1 Cs4A F10A 112.2(3) 18_666 4 ?
F1 Cs4A F10B 109.1(4) 18_666 . ?
F3 Cs4A Cs2B 135.87(7) . 3 ?
F3 Cs4A F4C 92.39(12) . . ?
F3 Cs4A F5 77.13(7) . . ?
F3 Cs4A F9 116.8(2) . 2_655 ?
F3 Cs4A F9 86.22(18) . . ?
F3 Cs4A F10A 124.5(2) . 4 ?
F3 Cs4A F10B 78.13(18) . . ?
F4A Cs4A Cs2B 56.99(8) . 3 ?
F4A Cs4A F1 155.17(9) . 18_666 ?
F4A Cs4A F3 86.96(9) . . ?
F4A Cs4A F4C 25.3(5) . . ?
F4A Cs4A F5 76.57(8) . . ?
F4A Cs4A F8 89.08(8) . 18_666 ?
F4A Cs4A F9 123.46(19) . 2_655 ?
F4A Cs4A F9 123.72(16) . . ?
F4A Cs4A F10A 90.9(3) . 4 ?
F4A Cs4A F10B 93.2(4) . . ?
F4C Cs4A Cs2B 44.09(17) . 3 ?
F5 Cs4A Cs2B 113.05(8) . 3 ?
F5 Cs4A F4C 101.9(5) . . ?
F8 Cs4A Cs2B 59.51(7) 18_666 3 ?
F8 Cs4A F1 85.61(7) 18_666 18_666 ?
F8 Cs4A F3 153.13(7) 18_666 . ?
F8 Cs4A F4C 95.29(12) 18_666 . ?
F8 Cs4A F5 76.10(6) 18_666 . ?
F8 Cs4A F9 117.65(19) 18_666 . ?
F8 Cs4A F9 87.36(19) 18_666 2_655 ?
F8 Cs4A F10A 82.1(2) 18_666 4 ?
F8 Cs4A F10B 128.65(19) 18_666 . ?
F9 Cs4A Cs2B 93.44(13) . 3 ?
F9 Cs4A Cs2B 73.2(2) 2_655 3 ?
F9 Cs4A F4C 99.5(5) . . ?
F9 Cs4A F4C 99.2(5) 2_655 . ?
F9 Cs4A F5 153.31(11) . . ?
F9 Cs4A F5 154.22(12) 2_655 . ?
F9 Cs4A F9 30.6(4) 2_655 . ?
F10A Cs4A Cs2B 43.3(2) 4 3 ?
F10A Cs4A F4C 67.7(5) 4 . ?
F10A Cs4A F5 154.88(15) 4 . ?
F10A Cs4A F9 32.7(3) 4 2_655 ?
F10A Cs4A F9 50.5(2) 4 . ?
F10B Cs4A Cs2B 79.4(3) . 3 ?
F10B Cs4A F4C 70.2(6) . . ?
F10B Cs4A F5 153.63(17) . . ?
F10B Cs4A F9 31.0(4) . . ?
F10B Cs4A F9 49.8(2) . 2_655 ?
F10B Cs4A F10A 46.6(2) . 4 ?
Cs4A Cs4B Cs2B 99.8(5) . 3 ?
Cs4A Cs4B F1 39.4(4) . 18_666 ?
Cs4A Cs4B F3 87.5(4) . . ?
Cs4A Cs4B F4A 153.9(6) . . ?
Cs4A Cs4B F4B 176.4(8) . . ?
Cs4A Cs4B F4C 126.0(8) . . ?
Cs4A Cs4B F5 116.4(5) . . ?
Cs4A Cs4B F8 84.6(4) . 18_666 ?
Cs4A Cs4B F9 31.4(4) . 2_655 ?
Cs4A Cs4B F10A 60.4(5) . 4 ?
Cs4A Cs4B F10B 59.4(5) . . ?
F1 Cs4B Cs2B 126.88(17) 18_666 3 ?
F1 Cs4B F4B 144.1(6) 18_666 . ?
F1 Cs4B F9 69.24(19) 18_666 2_655 ?
F1 Cs4B F10A 97.6(3) 18_666 4 ?
F1 Cs4B F10B 94.9(4) 18_666 . ?
F3 Cs4B Cs2B 143.31(16) . 3 ?
F3 Cs4B F1 80.34(13) . 18_666 ?
F3 Cs4B F4B 94.09(19) . . ?
F3 Cs4B F4C 100.43(14) . . ?
F3 Cs4B F5 82.11(13) . . ?
F3 Cs4B F8 155.32(18) . 18_666 ?
F3 Cs4B F9 105.2(2) . 2_655 ?
F3 Cs4B F10A 117.6(2) . 4 ?
F3 Cs4B F10B 74.7(2) . . ?
F4A Cs4B Cs2B 61.35(13) . 3 ?
F4A Cs4B F1 166.7(2) . 18_666 ?
F4A Cs4B F3 97.73(19) . . ?
F4A Cs4B F4B 22.6(6) . . ?
F4A Cs4B F4C 27.9(6) . . ?
F4A Cs4B F5 89.6(2) . . ?
F4A Cs4B F8 99.60(19) . 18_666 ?
F4A Cs4B F9 123.7(2) . 2_655 ?
F4A Cs4B F10A 95.0(3) . 4 ?
F4A Cs4B F10B 97.3(4) . . ?
F4B Cs4B Cs2B 76.9(4) . 3 ?
F4B Cs4B F9 145.0(5) . 2_655 ?
F4C Cs4B Cs2B 46.7(2) . 3 ?
F4C Cs4B F1 165.4(6) . 18_666 ?
F4C Cs4B F4B 50.5(8) . . ?
F4C Cs4B F5 117.5(6) . . ?
F4C Cs4B F9 96.7(6) . 2_655 ?
F4C Cs4B F10A 69.0(6) . 4 ?
F4C Cs4B F10B 71.5(6) . . ?
F5 Cs4B Cs2B 124.15(18) . 3 ?
F5 Cs4B F1 77.03(11) . 18_666 ?
F5 Cs4B F4B 67.1(6) . . ?
F5 Cs4B F9 143.4(2) . 2_655 ?
F5 Cs4B F10A 158.7(3) . 4 ?
F5 Cs4B F10B 156.4(3) . . ?
F8 Cs4B Cs2B 61.30(10) 18_666 3 ?
F8 Cs4B F1 78.74(13) 18_666 18_666 ?
F8 Cs4B F4B 95.2(2) 18_666 . ?
F8 Cs4B F4C 103.12(14) 18_666 . ?
F8 Cs4B F5 80.57(13) 18_666 . ?
F8 Cs4B F9 79.4(2) 18_666 2_655 ?
F8 Cs4B F10A 78.2(2) 18_666 4 ?
F8 Cs4B F10B 120.0(2) 18_666 . ?
F9 Cs4B Cs2B 70.1(2) 2_655 3 ?
F10A Cs4B Cs2B 43.8(2) 4 3 ?
F10A Cs4B F4B 116.0(6) 4 . ?
F10A Cs4B F9 29.0(3) 4 2_655 ?
F10A Cs4B F10B 43.16(19) 4 . ?
F10B Cs4B Cs2B 78.5(3) . 3 ?
F10B Cs4B F4B 118.0(6) . . ?
F10B Cs4B F9 44.4(3) . 2_655 ?
F2 Cs5A Cs1A 136.46(7) 4 17_666 ?
F2 Cs5A Cs1A 58.64(6) 2 17_666 ?
F2 Cs5A F2 147.2(2) 4 2 ?
F2 Cs5A F6 73.59(11) 2 . ?
F2 Cs5A F6 73.59(11) 4 . ?
F2 Cs5A F7 83.92(9) 4 27_565 ?
F2 Cs5A F7 87.03(9) 2 27_565 ?
F2 Cs5A F7 83.92(9) 2 17_666 ?
F2 Cs5A F7 87.03(9) 4 17_666 ?
F2 Cs5A F9 85.97(18) 4 15 ?
F2 Cs5A F9 124.5(2) 4 13_455 ?
F2 Cs5A F9 124.5(2) 2 15 ?
F2 Cs5A F9 85.97(18) 2 13_455 ?
F2 Cs5A F10A 116.4(3) 2 15 ?
F2 Cs5A F10A 116.4(3) 4 13_455 ?
F2 Cs5A F10A 93.1(3) 2 13_455 ?
F2 Cs5A F10A 93.1(3) 4 15 ?
F2 Cs5A F10B 80.2(2) 4 15 ?
F2 Cs5A F10B 132.1(3) 4 13_455 ?
F2 Cs5A F10B 80.2(2) 2 13_455 ?
F2 Cs5A F10B 132.1(3) 2 15 ?
F6 Cs5A Cs1A 111.23(8) . 17_666 ?
F7 Cs5A Cs1A 55.98(6) 17_666 17_666 ?
F7 Cs5A Cs1A 139.60(6) 27_565 17_666 ?
F7 Cs5A F6 73.80(11) 27_565 . ?
F7 Cs5A F6 73.80(11) 17_666 . ?
F7 Cs5A F7 147.6(2) 27_565 17_666 ?
F7 Cs5A F9 84.49(16) 27_565 15 ?
F7 Cs5A F9 84.49(16) 17_666 13_455 ?
F7 Cs5A F9 125.9(2) 27_565 13_455 ?
F7 Cs5A F9 125.9(2) 17_666 15 ?
F7 Cs5A F10A 81.3(2) 17_666 15 ?
F7 Cs5A F10A 130.1(3) 17_666 13_455 ?
F7 Cs5A F10A 130.1(3) 27_565 15 ?
F7 Cs5A F10A 81.3(2) 27_565 13_455 ?
F9 Cs5A Cs1A 97.39(15) 15 17_666 ?
F9 Cs5A Cs1A 40.16(11) 13_455 17_666 ?
F9 Cs5A F6 151.39(11) 15 . ?
F9 Cs5A F6 151.39(11) 13_455 . ?
F9 Cs5A F9 57.2(2) 13_455 15 ?
F10A Cs5A Cs1A 80.2(3) 13_455 17_666 ?
F10A Cs5A Cs1A 62.0(3) 15 17_666 ?
F10A Cs5A F6 152.16(14) 15 . ?
F10A Cs5A F6 152.16(14) 13_455 . ?
F10A Cs5A F9 31.3(3) 15 13_455 ?
F10A Cs5A F9 45.7(3) 13_455 13_455 ?
F10A Cs5A F9 45.7(3) 15 15 ?
F10A Cs5A F9 31.3(3) 13_455 15 ?
F10A Cs5A F10A 55.7(3) 15 13_455 ?
F10B Cs5A Cs1A 81.7(4) 15 17_666 ?
F10B Cs5A Cs1A 60.3(4) 13_455 17_666 ?
F10B Cs5A F6 152.13(16) 13_455 . ?
F10B Cs5A F6 152.13(16) 15 . ?
F10B Cs5A F7 95.9(4) 15 17_666 ?
F10B Cs5A F7 95.9(4) 13_455 27_565 ?
F10B Cs5A F7 113.0(4) 13_455 17_666 ?
F10B Cs5A F7 113.0(4) 15 27_565 ?
F10B Cs5A F9 46.6(3) 13_455 15 ?
F10B Cs5A F9 46.6(3) 15 13_455 ?
F10B Cs5A F9 30.1(4) 13_455 13_455 ?
F10B Cs5A F9 30.1(4) 15 15 ?
F10B Cs5A F10A 51.4(2) 13_455 15 ?
F10B Cs5A F10A 20.1(4) 15 15 ?
F10B Cs5A F10A 51.4(2) 15 13_455 ?
F10B Cs5A F10A 20.1(4) 13_455 13_455 ?
F10B Cs5A F10B 55.7(3) 15 13_455 ?
F2 Cs5B Cs2A 111.07(15) 4 . ?
F2 Cs5B Cs2A 50.34(8) 2 . ?
F2 Cs5B F2 156.5(2) 4 2 ?
F2 Cs5B F6 78.26(12) 4 . ?
F2 Cs5B F6 78.26(12) 2 . ?
F2 Cs5B F7 86.03(8) 4 27_565 ?
F2 Cs5B F7 89.26(8) 2 27_565 ?
F2 Cs5B F7 86.03(8) 2 17_666 ?
F2 Cs5B F7 89.26(8) 4 17_666 ?
F2 Cs5B F9 119.2(2) 2 15 ?
F2 Cs5B F9 82.87(18) 2 13_455 ?
F2 Cs5B F9 82.87(18) 4 15 ?
F2 Cs5B F9 119.2(2) 4 13_455 ?
F2 Cs5B F10A 89.8(3) 4 15 ?
F2 Cs5B F10A 111.7(3) 4 13_455 ?
F2 Cs5B F10A 111.7(3) 2 15 ?
F2 Cs5B F10A 89.8(3) 2 13_455 ?
F2 Cs5B F10B 77.5(2) 4 15 ?
F2 Cs5B F10B 77.47(19) 2 13_455 ?
F2 Cs5B F10B 125.7(2) 4 13_455 ?
F2 Cs5B F10B 125.7(2) 2 15 ?
F6 Cs5B Cs2A 46.78(6) . . ?
F6 Cs5B F9 153.21(10) . 15 ?
F6 Cs5B F9 153.21(10) . 13_455 ?
F7 Cs5B Cs2A 50.68(7) 27_565 . ?
F7 Cs5B Cs2A 110.93(14) 17_666 . ?
F7 Cs5B F6 78.36(12) 17_666 . ?
F7 Cs5B F6 78.36(12) 27_565 . ?
F7 Cs5B F7 156.7(2) 27_565 17_666 ?
F7 Cs5B F9 120.5(2) 27_565 13_455 ?
F7 Cs5B F9 120.5(2) 17_666 15 ?
F7 Cs5B F9 81.54(16) 17_666 13_455 ?
F7 Cs5B F9 81.54(16) 27_565 15 ?
F7 Cs5B F10A 124.1(2) 27_565 15 ?
F7 Cs5B F10A 78.6(2) 17_666 15 ?
F7 Cs5B F10A 124.1(2) 17_666 13_455 ?
F7 Cs5B F10A 78.6(2) 27_565 13_455 ?
F7 Cs5B F10B 92.6(4) 17_666 15 ?
F7 Cs5B F10B 108.5(4) 27_565 15 ?
F7 Cs5B F10B 108.5(4) 17_666 13_455 ?
F7 Cs5B F10B 92.6(4) 27_565 13_455 ?
F9 Cs5B Cs2A 128.43(18) 13_455 . ?
F9 Cs5B Cs2A 126.93(17) 15 . ?
F9 Cs5B F9 53.6(2) 13_455 15 ?
F10A Cs5B Cs2A 108.35(14) 13_455 . ?
F10A Cs5B Cs2A 156.6(2) 15 . ?
F10A Cs5B F6 154.14(13) 13_455 . ?
F10A Cs5B F6 154.14(13) 15 . ?
F10A Cs5B F9 42.7(2) 15 15 ?
F10A Cs5B F9 29.3(3) 15 13_455 ?
F10A Cs5B F9 29.3(3) 13_455 15 ?
F10A Cs5B F9 42.7(2) 13_455 13_455 ?
F10A Cs5B F10A 51.7(3) 15 13_455 ?
F10B Cs5B Cs2A 154.6(3) 15 . ?
F10B Cs5B Cs2A 109.23(19) 13_455 . ?
F10B Cs5B F6 154.17(15) 13_455 . ?
F10B Cs5B F6 154.17(15) 15 . ?
F10B Cs5B F9 28.1(3) 13_455 13_455 ?
F10B Cs5B F9 28.1(3) 15 15 ?
F10B Cs5B F9 43.5(3) 15 13_455 ?
F10B Cs5B F9 43.5(3) 13_455 15 ?
F10B Cs5B F10A 47.7(2) 13_455 15 ?
F10B Cs5B F10A 18.7(3) 15 15 ?
F10B Cs5B F10A 18.7(3) 13_455 13_455 ?
F10B Cs5B F10A 47.7(2) 15 13_455 ?
F10B Cs5B F10B 51.7(3) 15 13_455 ?
Cs1B Ga1 Cs1B 104.773(19) . 30_556 ?
Cs1B Ga1 Cs1B 104.772(19) 14_545 29_656 ?
Cs1B Ga1 Cs1B 64.63(3) 14_545 30_556 ?
Cs1B Ga1 Cs1B 166.28(4) 29_656 30_556 ?
Cs1B Ga1 Cs1B 64.63(2) . 29_656 ?
Cs1B Ga1 Cs1B 86.80(4) . 14_545 ?
Cs1B Ga1 Cs2A 105.09(3) . 2 ?
Cs1B Ga1 Cs2A 166.26(3) . 13_545 ?
Cs1B Ga1 Cs2A 105.09(3) 14_545 13_545 ?
Cs1B Ga1 Cs2A 166.26(3) 14_545 2 ?
Cs2A Ga1 Cs1B 86.84(3) 2 29_656 ?
Cs2A Ga1 Cs1B 104.92(3) 2 30_556 ?
Cs2A Ga1 Cs1B 104.92(3) 13_545 29_656 ?
Cs2A Ga1 Cs1B 86.84(3) 13_545 30_556 ?
Cs2A Ga1 Cs2A 64.10(3) 13_545 2 ?
F1 Ga1 Cs1B 58.56(8) . . ?
F1 Ga1 Cs1B 121.00(8) . 29_656 ?
F1 Ga1 Cs1B 121.00(8) 14_545 30_556 ?
F1 Ga1 Cs1B 59.09(9) 14_545 . ?
F1 Ga1 Cs1B 46.75(8) 14_545 29_656 ?
F1 Ga1 Cs1B 59.09(9) . 14_545 ?
F1 Ga1 Cs1B 58.56(8) 14_545 14_545 ?
F1 Ga1 Cs1B 46.75(8) . 30_556 ?
F1 Ga1 Cs2A 133.58(8) . 13_545 ?
F1 Ga1 Cs2A 133.58(8) 14_545 2 ?
F1 Ga1 Cs2A 121.21(9) . 2 ?
F1 Ga1 Cs2A 121.21(9) 14_545 13_545 ?
F1 Ga1 F1 89.14(16) . 14_545 ?
F2 Ga1 Cs1B 120.34(8) . 14_545 ?
F2 Ga1 Cs1B 57.95(8) . 30_556 ?
F2 Ga1 Cs1B 134.33(8) 14_545 30_556 ?
F2 Ga1 Cs1B 57.95(8) 14_545 29_656 ?
F2 Ga1 Cs1B 121.20(9) 14_545 14_545 ?
F2 Ga1 Cs1B 120.34(8) 14_545 . ?
F2 Ga1 Cs1B 121.20(9) . . ?
F2 Ga1 Cs1B 134.34(8) . 29_656 ?
F2 Ga1 Cs2A 47.51(8) . 2 ?
F2 Ga1 Cs2A 58.80(8) . 13_545 ?
F2 Ga1 Cs2A 58.80(8) 14_545 2 ?
F2 Ga1 Cs2A 47.51(8) 14_545 13_545 ?
F2 Ga1 F1 178.91(12) 14_545 . ?
F2 Ga1 F1 178.90(11) . 14_545 ?
F2 Ga1 F1 90.19(11) 14_545 14_545 ?
F2 Ga1 F1 90.19(11) . . ?
F2 Ga1 F2 90.49(16) . 14_545 ?
F3 Ga1 Cs1B 134.12(8) 14_545 . ?
F3 Ga1 Cs1B 60.31(9) 14_545 30_556 ?
F3 Ga1 Cs1B 119.89(9) 14_545 29_656 ?
F3 Ga1 Cs1B 47.32(8) 14_545 14_545 ?
F3 Ga1 Cs1B 134.12(8) . 14_545 ?
F3 Ga1 Cs1B 60.31(9) . 29_656 ?
F3 Ga1 Cs1B 119.89(9) . 30_556 ?
F3 Ga1 Cs1B 47.32(8) . . ?
F3 Ga1 Cs2A 58.11(8) . 2 ?
F3 Ga1 Cs2A 120.45(8) . 13_545 ?
F3 Ga1 Cs2A 120.46(8) 14_545 2 ?
F3 Ga1 Cs2A 58.12(8) 14_545 13_545 ?
F3 Ga1 F1 90.16(12) . . ?
F3 Ga1 F1 90.87(12) 14_545 . ?
F3 Ga1 F1 90.87(12) . 14_545 ?
F3 Ga1 F1 90.16(12) 14_545 14_545 ?
F3 Ga1 F2 88.98(12) . 14_545 ?
F3 Ga1 F2 90.00(12) 14_545 14_545 ?
F3 Ga1 F2 88.98(12) 14_545 . ?
F3 Ga1 F2 90.00(12) . . ?
F3 Ga1 F3 178.56(15) . 14_545 ?
Cs2A Ga2 Cs2A 179.114(15) 3 4 ?
F4A Ga2 Cs2A 58.52(10) 2 4 ?
F4A Ga2 Cs2A 121.30(10) 4 4 ?
F4A Ga2 Cs2A 120.76(10) 2 3 ?
F4A Ga2 Cs2A 58.52(10) . 3 ?
F4A Ga2 Cs2A 121.30(10) 3 3 ?
F4A Ga2 Cs2A 59.42(10) 3 4 ?
F4A Ga2 Cs2A 59.42(10) 4 3 ?
F4A Ga2 Cs2A 120.76(10) . 4 ?
F4A Ga2 F4A 90.9(2) 3 4 ?
F4A Ga2 F4A 89.1(2) 4 . ?
F4A Ga2 F4A 179.8(2) 3 . ?
F4A Ga2 F4A 89.1(2) 3 2 ?
F4A Ga2 F4A 90.9(2) 2 . ?
F4A Ga2 F4A 179.8(2) 4 2 ?
F4A Ga2 F4B 45.45(10) 2 . ?
F4A Ga2 F4B 45.45(10) . . ?
F4A Ga2 F4B 134.55(10) 4 . ?
F4A Ga2 F4B 134.55(10) . 3 ?
F4A Ga2 F4B 134.55(10) 3 . ?
F4A Ga2 F4B 45.45(10) 3 3 ?
F4A Ga2 F4B 134.55(10) 2 3 ?
F4A Ga2 F4B 45.45(10) 4 3 ?
F4A Ga2 F4C 44.55(10) . . ?
F4A Ga2 F4C 135.45(10) 2 . ?
F4A Ga2 F4C 44.55(10) 4 . ?
F4A Ga2 F4C 44.55(10) 3 2 ?
F4A Ga2 F4C 135.45(10) 3 . ?
F4A Ga2 F4C 44.55(10) 2 2 ?
F4A Ga2 F4C 135.45(10) . 2 ?
F4A Ga2 F4C 135.45(10) 4 2 ?
F4A Ga2 F6 89.89(10) . . ?
F4A Ga2 F6 90.11(10) . 2 ?
F4A Ga2 F6 89.89(10) 2 2 ?
F4A Ga2 F6 90.11(10) 3 2 ?
F4A Ga2 F6 89.89(10) 4 2 ?
F4A Ga2 F6 89.89(10) 3 . ?
F4A Ga2 F6 90.11(10) 2 . ?
F4A Ga2 F6 90.11(10) 4 . ?
F4B Ga2 Cs2A 90.443(8) 3 4 ?
F4B Ga2 Cs2A 89.557(8) . 3 ?
F4B Ga2 Cs2A 90.443(8) 3 3 ?
F4B Ga2 Cs2A 89.557(8) . 4 ?
F4B Ga2 F4B 180.0 3 . ?
F4B Ga2 F4C 90.000(6) 3 . ?
F4B Ga2 F4C 90.000(6) . . ?
F4B Ga2 F4C 90.000(6) 3 2 ?
F4B Ga2 F4C 90.000(6) . 2 ?
F4B Ga2 F6 90.000(1) . 2 ?
F4B Ga2 F6 90.000(1) 3 . ?
F4B Ga2 F6 90.000(1) . . ?
F4B Ga2 F6 90.000(1) 3 2 ?
F4C Ga2 Cs2A 136.33(3) . 4 ?
F4C Ga2 Cs2A 43.67(3) 2 4 ?
F4C Ga2 Cs2A 43.67(3) . 3 ?
F4C Ga2 Cs2A 136.33(3) 2 3 ?
F4C Ga2 F4C 180.0 2 . ?
F6 Ga2 Cs2A 46.34(3) . 3 ?
F6 Ga2 Cs2A 46.34(3) 2 4 ?
F6 Ga2 Cs2A 133.66(3) 2 3 ?
F6 Ga2 Cs2A 133.66(3) . 4 ?
F6 Ga2 F4C 90.000(2) . 2 ?
F6 Ga2 F4C 90.000(9) . . ?
F6 Ga2 F4C 90.000(1) 2 . ?
F6 Ga2 F4C 90.000(9) 2 2 ?
F6 Ga2 F6 180.0 . 2 ?
Cs1B Ga3 Cs1B 169.98(4) 2 . ?
Cs1B Ga3 Cs3A 105.11(9) . . ?
Cs1B Ga3 Cs3A 66.80(8) 2 . ?
Cs1B Ga3 Cs3A 66.80(8) . 2 ?
Cs1B Ga3 Cs3A 105.11(9) 2 2 ?
Cs1B Ga3 Cs3B 68.30(2) 2 . ?
Cs1B Ga3 Cs3B 68.30(2) . 2 ?
Cs1B Ga3 Cs3B 103.23(3) . . ?
Cs1B Ga3 Cs3B 103.23(3) 2 2 ?
Cs3A Ga3 Cs3A 80.6(3) . 2 ?
Cs3A Ga3 Cs3B 4.06(10) 2 2 ?
Cs3A Ga3 Cs3B 76.55(17) . 2 ?
Cs3A Ga3 Cs3B 76.55(17) 2 . ?
Cs3A Ga3 Cs3B 4.06(10) . . ?
Cs3B Ga3 Cs3B 72.48(8) . 2 ?
F5 Ga3 Cs1B 122.68(7) . 2 ?
F5 Ga3 Cs1B 48.46(7) . . ?
F5 Ga3 Cs1B 48.46(7) 2 2 ?
F5 Ga3 Cs1B 122.68(7) 2 . ?
F5 Ga3 Cs3A 58.04(12) 2 . ?
F5 Ga3 Cs3A 58.04(12) . 2 ?
F5 Ga3 Cs3A 56.88(12) 2 2 ?
F5 Ga3 Cs3A 56.88(12) . . ?
F5 Ga3 Cs3B 55.86(7) 2 . ?
F5 Ga3 Cs3B 54.80(7) 2 2 ?
F5 Ga3 Cs3B 55.86(7) . 2 ?
F5 Ga3 Cs3B 54.80(7) . . ?
F5 Ga3 F5 90.29(14) 2 . ?
F5 Ga3 F7 90.07(10) 2 2 ?
F5 Ga3 F7 179.12(11) . 2 ?
F5 Ga3 F7 179.12(11) 2 . ?
F5 Ga3 F7 90.07(10) . . ?
F7 Ga3 Cs1B 57.11(7) 2 2 ?
F7 Ga3 Cs1B 131.84(7) . 2 ?
F7 Ga3 Cs1B 57.11(7) . . ?
F7 Ga3 Cs1B 131.84(7) 2 . ?
F7 Ga3 Cs3A 122.80(12) 2 2 ?
F7 Ga3 Cs3A 122.80(12) . . ?
F7 Ga3 Cs3A 122.73(12) . 2 ?
F7 Ga3 Cs3A 122.72(12) 2 . ?
F7 Ga3 Cs3B 124.96(8) . . ?
F7 Ga3 Cs3B 124.87(7) . 2 ?
F7 Ga3 Cs3B 124.96(8) 2 2 ?
F7 Ga3 Cs3B 124.86(7) 2 . ?
F7 Ga3 F7 89.59(14) 2 . ?
F8 Ga3 Cs1B 121.14(7) . 2 ?
F8 Ga3 Cs1B 59.03(7) 2 2 ?
F8 Ga3 Cs1B 121.13(7) 2 . ?
F8 Ga3 Cs1B 59.03(7) . . ?
F8 Ga3 Cs3A 131.11(16) . . ?
F8 Ga3 Cs3A 131.11(16) 2 2 ?
F8 Ga3 Cs3A 50.51(16) 2 . ?
F8 Ga3 Cs3A 50.51(16) . 2 ?
F8 Ga3 Cs3B 127.05(9) . . ?
F8 Ga3 Cs3B 54.57(9) 2 . ?
F8 Ga3 Cs3B 127.05(9) 2 2 ?
F8 Ga3 Cs3B 54.57(9) . 2 ?
F8 Ga3 F5 90.29(10) . 2 ?
F8 Ga3 F5 90.86(10) 2 2 ?
F8 Ga3 F5 90.86(10) . . ?
F8 Ga3 F5 90.28(10) 2 . ?
F8 Ga3 F7 89.94(11) . 2 ?
F8 Ga3 F7 88.91(11) . . ?
F8 Ga3 F7 88.91(11) 2 2 ?
F8 Ga3 F7 89.94(11) 2 . ?
F8 Ga3 F8 178.38(15) . 2 ?
F9 Ga4 F9 55.5(7) . 2_655 ?
F9 Ga4 F9 124.6(7) 2_655 4 ?
F9 Ga4 F9 55.5(7) 3_655 4 ?
F9 Ga4 F9 177.9(7) 3_655 2_655 ?
F9 Ga4 F9 177.9(7) . 4 ?
F9 Ga4 F9 124.6(7) . 3_655 ?
F9 Ga4 F10B 55.0(7) 4 4 ?
F9 Ga4 F10B 91.4(6) 3_655 4 ?
F9 Ga4 F10B 91.3(6) 2_655 . ?
F9 Ga4 F10B 87.2(6) 2_655 4 ?
F9 Ga4 F10B 91.4(6) . 2_655 ?
F9 Ga4 F10B 55.0(7) . . ?
F9 Ga4 F10B 126.8(8) 4 . ?
F9 Ga4 F10B 126.8(8) 3_655 2_655 ?
F9 Ga4 F10B 126.8(8) 2_655 3_655 ?
F9 Ga4 F10B 91.4(6) 4 3_655 ?
F9 Ga4 F10B 55.0(7) 2_655 2_655 ?
F9 Ga4 F10B 87.2(6) 3_655 . ?
F9 Ga4 F10B 87.2(6) 4 2_655 ?
F9 Ga4 F10B 55.0(7) 3_655 3_655 ?
F9 Ga4 F10B 126.8(8) . 4 ?
F9 Ga4 F10B 87.2(6) . 3_655 ?
F10A Ga4 F9 120.5(7) 3_655 4 ?
F10A Ga4 F9 86.4(5) 3_655 3_655 ?
F10A Ga4 F9 95.1(6) 3_655 2_655 ?
F10A Ga4 F9 86.4(5) 4 4 ?
F10A Ga4 F9 120.5(7) . 2_655 ?
F10A Ga4 F9 86.4(5) . . ?
F10A Ga4 F9 95.1(6) . 4 ?
F10A Ga4 F9 120.5(7) 2_655 . ?
F10A Ga4 F9 120.5(7) 4 3_655 ?
F10A Ga4 F9 57.7(6) 3_655 . ?
F10A Ga4 F9 86.4(5) 2_655 2_655 ?
F10A Ga4 F9 95.1(6) 4 . ?
F10A Ga4 F9 57.7(6) 4 2_655 ?
F10A Ga4 F9 57.7(6) . 3_655 ?
F10A Ga4 F9 57.7(6) 2_655 4 ?
F10A Ga4 F9 95.1(6) 2_655 3_655 ?
F10A Ga4 F10A 87.1(10) . 4 ?
F10A Ga4 F10A 87.1(10) 2_655 3_655 ?
F10A Ga4 F10A 100.2(7) . 3_655 ?
F10A Ga4 F10A 150.9(10) . 2_655 ?
F10A Ga4 F10A 100.2(7) 2_655 4 ?
F10A Ga4 F10A 150.9(10) 3_655 4 ?
F10A Ga4 F10B 32.8(6) 3_655 3_655 ?
F10A Ga4 F10B 88.9(5) 3_655 . ?
F10A Ga4 F10B 32.8(6) 4 4 ?
F10A Ga4 F10B 175.3(11) 4 3_655 ?
F10A Ga4 F10B 82.1(3) . 4 ?
F10A Ga4 F10B 32.8(6) 2_655 2_655 ?
F10A Ga4 F10B 82.1(3) 2_655 3_655 ?
F10A Ga4 F10B 82.1(3) 3_655 2_655 ?
F10A Ga4 F10B 82.1(3) 4 . ?
F10A Ga4 F10B 175.3(11) 3_655 4 ?
F10A Ga4 F10B 88.9(5) 4 2_655 ?
F10A Ga4 F10B 175.3(11) . 2_655 ?
F10A Ga4 F10B 88.9(5) 2_655 4 ?
F10A Ga4 F10B 32.8(6) . . ?
F10A Ga4 F10B 175.3(11) 2_655 . ?
F10A Ga4 F10B 88.9(5) . 3_655 ?
F10B Ga4 F10B 95.1(10) 2_655 3_655 ?
F10B Ga4 F10B 96.0(6) 3_655 . ?
F10B Ga4 F10B 96.0(6) 2_655 4 ?
F10B Ga4 F10B 143.8(12) 4 3_655 ?
F10B Ga4 F10B 143.8(12) 2_655 . ?
F10B Ga4 F10B 95.1(10) 4 . ?
Cs1A F1 Cs1A 86.41(8) 30_556 14_545 ?
Cs1A F1 Cs1A 97.08(8) . 14_545 ?
Cs1A F1 Cs1A 162.25(9) 30_556 . ?
Cs1A F1 Cs1B 163.35(8) 30_556 . ?
Cs1A F1 Cs1B 5.56(2) 14_545 14_545 ?
Cs1A F1 Cs1B 102.07(9) . 14_545 ?
Cs1A F1 Cs1B 5.58(2) . . ?
Cs1A F1 Cs1B 82.39(7) 30_556 14_545 ?
Cs1A F1 Cs1B 101.88(8) 14_545 . ?
Cs1A F1 Cs3A 87.47(11) 30_556 2 ?
Cs1A F1 Cs3B 88.40(7) 30_556 2 ?
Cs1A F1 Cs3B 167.14(8) 14_545 2 ?
Cs1A F1 Cs3B 84.46(7) . 2 ?
Cs1A F1 Cs4B 82.80(10) 30_556 30_556 ?
Cs1B F1 Cs1A 86.44(8) 30_556 14_545 ?
Cs1B F1 Cs1A 4.31(4) 30_556 30_556 ?
Cs1B F1 Cs1A 158.02(8) 30_556 . ?
Cs1B F1 Cs1B 106.73(8) . 14_545 ?
Cs1B F1 Cs1B 82.72(7) 30_556 14_545 ?
Cs1B F1 Cs1B 159.52(9) 30_556 . ?
Cs1B F1 Cs3A 86.34(11) 30_556 2 ?
Cs1B F1 Cs3B 80.42(6) . 2 ?
Cs1B F1 Cs3B 167.87(8) 14_545 2 ?
Cs1B F1 Cs3B 87.51(7) 30_556 2 ?
Cs1B F1 Cs4B 78.53(10) 30_556 30_556 ?
Cs3A F1 Cs1A 84.44(10) 2 . ?
Cs3A F1 Cs1A 163.75(15) 2 14_545 ?
Cs3A F1 Cs1B 80.64(10) 2 . ?
Cs3A F1 Cs1B 164.90(15) 2 14_545 ?
Cs3A F1 Cs3B 3.43(11) 2 2 ?
Cs3A F1 Cs4B 82.08(16) 2 30_556 ?
Cs4A F1 Cs1A 87.82(7) 30_556 30_556 ?
Cs4A F1 Cs1A 75.99(6) 30_556 . ?
Cs4A F1 Cs1A 78.00(7) 30_556 14_545 ?
Cs4A F1 Cs1B 79.96(6) 30_556 . ?
Cs4A F1 Cs1B 83.61(6) 30_556 30_556 ?
Cs4A F1 Cs1B 81.75(6) 30_556 14_545 ?
Cs4A F1 Cs3A 86.74(14) 30_556 2 ?
Cs4A F1 Cs3B 90.07(7) 30_556 2 ?
Cs4A F1 Cs4B 6.73(9) 30_556 30_556 ?
Cs4B F1 Cs1A 82.22(10) 30_556 14_545 ?
Cs4B F1 Cs1A 80.47(10) 30_556 . ?
Cs4B F1 Cs1B 84.05(10) 30_556 . ?
Cs4B F1 Cs1B 85.56(10) 30_556 14_545 ?
Cs4B F1 Cs3B 85.47(10) 30_556 2 ?
Ga1 F1 Cs1A 94.88(10) . 14_545 ?
Ga1 F1 Cs1A 95.74(10) . . ?
Ga1 F1 Cs1A 101.31(10) . 30_556 ?
Ga1 F1 Cs1B 105.60(10) . 30_556 ?
Ga1 F1 Cs1B 92.43(9) . . ?
Ga1 F1 Cs1B 91.89(10) . 14_545 ?
Ga1 F1 Cs3A 101.08(16) . 2 ?
Ga1 F1 Cs3B 97.67(10) . 2 ?
Ga1 F1 Cs4A 168.14(13) . 30_556 ?
Ga1 F1 Cs4B 174.86(16) . 30_556 ?
Cs1A F2 Cs2A 102.74(8) 30_556 13_545 ?
Cs1A F2 Cs2B 97.91(11) 30_556 13_545 ?
Cs1A F2 Cs3A 82.02(15) 30_556 2 ?
Cs1A F2 Cs3B 85.77(8) 30_556 2 ?
Cs1B F2 Cs1A 5.57(2) 30_556 30_556 ?
Cs1B F2 Cs2A 107.47(8) 30_556 13_545 ?
Cs1B F2 Cs2B 102.76(11) 30_556 13_545 ?
Cs1B F2 Cs3A 77.71(15) 30_556 2 ?
Cs1B F2 Cs3B 81.64(7) 30_556 2 ?
Cs2A F2 Cs1A 158.24(9) 2 30_556 ?
Cs2A F2 Cs1B 159.66(9) 2 30_556 ?
Cs2A F2 Cs2A 81.76(7) 2 13_545 ?
Cs2A F2 Cs2B 4.24(6) 2 2 ?
Cs2A F2 Cs2B 85.44(9) 2 13_545 ?
Cs2A F2 Cs2B 5.30(6) 13_545 13_545 ?
Cs2A F2 Cs3A 91.12(17) 2 2 ?
Cs2A F2 Cs3A 171.18(17) 13_545 2 ?
Cs2A F2 Cs3B 166.63(9) 13_545 2 ?
Cs2A F2 Cs3B 86.60(8) 2 2 ?
Cs2B F2 Cs1A 162.16(11) 2 30_556 ?
Cs2B F2 Cs1B 162.95(10) 2 30_556 ?
Cs2B F2 Cs2A 82.27(8) 2 13_545 ?
Cs2B F2 Cs2B 86.22(13) 2 13_545 ?
Cs2B F2 Cs3A 170.31(14) 13_545 2 ?
Cs2B F2 Cs3A 91.01(17) 2 2 ?
Cs2B F2 Cs3B 166.88(9) 13_545 2 ?
Cs2B F2 Cs3B 86.60(9) 2 2 ?
Cs3A F2 Cs3B 4.72(11) 2 2 ?
Cs5A F2 Cs1A 73.95(9) 2 30_556 ?
Cs5A F2 Cs1B 78.08(8) 2 30_556 ?
Cs5A F2 Cs2A 86.33(10) 2 2 ?
Cs5A F2 Cs2A 78.65(8) 2 13_545 ?
Cs5A F2 Cs2B 74.98(11) 2 13_545 ?
Cs5A F2 Cs2B 90.55(12) 2 2 ?
Cs5A F2 Cs3A 95.78(13) 2 2 ?
Cs5A F2 Cs3B 94.12(10) 2 2 ?
Cs5B F2 Cs1A 76.88(9) 2 30_556 ?
Cs5B F2 Cs1B 80.76(9) 2 30_556 ?
Cs5B F2 Cs2A 81.33(9) 2 13_545 ?
Cs5B F2 Cs2A 82.88(10) 2 2 ?
Cs5B F2 Cs2B 77.92(11) 2 13_545 ?
Cs5B F2 Cs2B 87.12(12) 2 2 ?
Cs5B F2 Cs3A 92.68(14) 2 2 ?
Cs5B F2 Cs3B 90.76(11) 2 2 ?
Cs5B F2 Cs5A 4.67(8) 2 2 ?
Ga1 F2 Cs1A 96.55(9) . 30_556 ?
Ga1 F2 Cs1B 93.31(9) . 30_556 ?
Ga1 F2 Cs2A 92.31(10) . 13_545 ?
Ga1 F2 Cs2A 104.59(10) . 2 ?
Ga1 F2 Cs2B 95.11(11) . 13_545 ?
Ga1 F2 Cs2B 100.38(12) . 2 ?
Ga1 F2 Cs3A 94.53(14) . 2 ?
Ga1 F2 Cs3B 96.99(10) . 2 ?
Ga1 F2 Cs5A 164.82(17) . 2 ?
Ga1 F2 Cs5B 169.49(18) . 2 ?
Cs1A F3 Cs1A 85.40(8) . 29_656 ?
Cs1A F3 Cs1B 81.85(7) . 29_656 ?
Cs1A F3 Cs1B 5.45(2) 29_656 29_656 ?
Cs1A F3 Cs2A 164.69(9) . 2 ?
Cs1A F3 Cs2B 163.03(10) . 2 ?
Cs1A F3 Cs3A 84.14(13) . 2 ?
Cs1A F3 Cs3B 87.31(8) . 2 ?
Cs1B F3 Cs1A 4.78(4) . . ?
Cs1B F3 Cs1A 84.87(7) . 29_656 ?
Cs1B F3 Cs1B 81.69(7) . 29_656 ?
Cs1B F3 Cs2A 160.59(9) . 2 ?
Cs1B F3 Cs2B 158.41(10) . 2 ?
Cs1B F3 Cs3A 83.94(13) . 2 ?
Cs1B F3 Cs3B 86.79(7) . 2 ?
Cs2A F3 Cs1A 101.77(8) 2 29_656 ?
Cs2A F3 Cs1B 106.19(8) 2 29_656 ?
Cs2A F3 Cs3A 86.39(15) 2 2 ?
Cs2A F3 Cs3B 82.54(7) 2 2 ?
Cs2B F3 Cs1A 97.42(11) 2 29_656 ?
Cs2B F3 Cs1B 102.01(10) 2 29_656 ?
Cs2B F3 Cs2A 5.35(6) 2 2 ?
Cs2B F3 Cs3A 90.02(17) 2 2 ?
Cs2B F3 Cs3B 85.99(10) 2 2 ?
Cs3A F3 Cs1A 166.10(11) 2 29_656 ?
Cs3A F3 Cs1B 165.14(12) 2 29_656 ?
Cs3A F3 Cs3B 4.83(12) 2 2 ?
Cs3B F3 Cs1A 165.26(8) 2 29_656 ?
Cs3B F3 Cs1B 166.15(8) 2 29_656 ?
Cs4A F3 Cs1A 76.36(7) . 29_656 ?
Cs4A F3 Cs1A 88.30(7) . . ?
Cs4A F3 Cs1B 80.47(6) . 29_656 ?
Cs4A F3 Cs1B 83.55(6) . . ?
Cs4A F3 Cs2A 80.42(6) . 2 ?
Cs4A F3 Cs2B 76.22(9) . 2 ?
Cs4A F3 Cs3A 94.19(14) . 2 ?
Cs4A F3 Cs3B 90.65(7) . 2 ?
Cs4B F3 Cs1A 86.88(14) . 29_656 ?
Cs4B F3 Cs1A 90.26(11) . . ?
Cs4B F3 Cs1B 91.04(14) . 29_656 ?
Cs4B F3 Cs1B 85.49(10) . . ?
Cs4B F3 Cs2A 76.79(10) . 2 ?
Cs4B F3 Cs2B 73.25(12) . 2 ?
Cs4B F3 Cs3A 84.05(19) . 2 ?
Cs4B F3 Cs3B 80.36(14) . 2 ?
Cs4B F3 Cs4A 10.58(12) . . ?
Ga1 F3 Cs1A 94.41(10) . 29_656 ?
Ga1 F3 Cs1A 99.93(10) . . ?
Ga1 F3 Cs1B 104.71(10) . . ?
Ga1 F3 Cs1B 90.92(10) . 29_656 ?
Ga1 F3 Cs2A 93.04(9) . 2 ?
Ga1 F3 Cs2B 96.54(11) . 2 ?
Ga1 F3 Cs3A 96.39(15) . 2 ?
Ga1 F3 Cs3B 99.46(10) . 2 ?
Ga1 F3 Cs4A 167.19(13) . . ?
Ga1 F3 Cs4B 169.79(15) . . ?
Cs2A F4A Cs2A 107.27(11) 3 2 ?
Cs2A F4A Cs3A 80.74(10) 3 . ?
Cs2A F4A Cs3A 165.50(12) 2 . ?
Cs2A F4A Cs3B 82.40(8) 2 2 ?
Cs2A F4A Cs3B 166.40(10) 3 2 ?
Cs2A F4A Cs3B 81.05(8) 3 . ?
Cs2B F4A Cs2A 102.77(14) 2 3 ?
Cs2B F4A Cs2A 5.30(6) 2 2 ?
Cs2B F4A Cs2A 102.60(14) 3 2 ?
Cs2B F4A Cs2A 5.36(6) 3 3 ?
Cs2B F4A Cs2B 97.98(18) 3 2 ?
Cs2B F4A Cs3A 84.73(13) 3 . ?
Cs2B F4A Cs3A 164.56(13) 2 . ?
Cs2B F4A Cs3B 85.16(11) 3 . ?
Cs2B F4A Cs3B 166.70(10) 3 2 ?
Cs2B F4A Cs3B 86.36(11) 2 2 ?
Cs2B F4A Cs3B 166.38(10) 2 . ?
Cs3B F4A Cs2A 166.88(10) . 2 ?
Cs3B F4A Cs3A 87.86(10) 2 . ?
Cs3B F4A Cs3A 1.99(9) . . ?
Cs3B F4A Cs3B 87.82(8) . 2 ?
Cs4A F4A Cs2A 80.37(8) . 3 ?
Cs4A F4A Cs2A 81.40(8) . 2 ?
Cs4A F4A Cs2B 77.67(10) . 2 ?
Cs4A F4A Cs2B 76.81(10) . 3 ?
Cs4A F4A Cs3A 88.25(12) . . ?
Cs4A F4A Cs3B 90.24(8) . . ?
Cs4A F4A Cs3B 91.97(8) . 2 ?
Cs4B F4A Cs2A 83.29(14) . 3 ?
Cs4B F4A Cs2A 84.03(14) . 2 ?
Cs4B F4A Cs2B 80.57(15) . 2 ?
Cs4B F4A Cs2B 80.00(15) . 3 ?
Cs4B F4A Cs3A 84.98(16) . . ?
Cs4B F4A Cs3B 86.97(14) . . ?
Cs4B F4A Cs3B 88.38(14) . 2 ?
Cs4B F4A Cs4A 4.76(12) . . ?
Ga2 F4A Cs2A 91.54(11) . 2 ?
Ga2 F4A Cs2A 92.46(11) . 3 ?
Ga2 F4A Cs2B 95.30(13) . 3 ?
Ga2 F4A Cs2B 94.59(13) . 2 ?
Ga2 F4A Cs3A 100.31(15) . . ?
Ga2 F4A Cs3B 96.88(12) . 2 ?
Ga2 F4A Cs3B 98.33(12) . . ?
Ga2 F4A Cs4A 167.88(17) . . ?
Ga2 F4A Cs4B 172.6(2) . . ?
F4B F4A Cs2A 124.2(3) . 3 ?
F4B F4A Cs2A 124.0(3) . 2 ?
F4B F4A Cs2B 129.3(3) . 2 ?
F4B F4A Cs2B 129.5(3) . 3 ?
F4B F4A Cs3A 55.0(6) . . ?
F4B F4A Cs3B 52.0(6) . 2 ?
F4B F4A Cs3B 53.6(6) . . ?
F4B F4A Cs4A 124.5(12) . . ?
F4B F4A Cs4B 119.7(12) . . ?
F4B F4A Ga2 67.6(12) . . ?
F4C F4A Cs2A 57.7(4) . 3 ?
F4C F4A Cs2A 56.7(3) . 2 ?
F4C F4A Cs2B 55.1(5) . 3 ?
F4C F4A Cs2B 54.2(5) . 2 ?
F4C F4A Cs3A 135.7(2) . . ?
F4C F4A Cs3B 135.2(3) . . ?
F4C F4A Cs3B 135.1(3) . 2 ?
F4C F4A Cs4A 98.5(12) . . ?
F4C F4A Cs4B 103.2(12) . . ?
F4C F4A Ga2 69.4(12) . . ?
F4C F4A F4B 137.0(17) . . ?
Cs3A F4B Cs3A 113.2(11) 2 . ?
Cs3A F4B Cs4B 83.1(4) . 2 ?
Cs3A F4B Cs4B 83.1(4) 2 . ?
Cs3A F4B Cs4B 80.9(4) . . ?
Cs3A F4B Cs4B 80.9(4) 2 2 ?
Cs3B F4B Cs3A 115.0(11) 2 . ?
Cs3B F4B Cs3A 115.0(11) . 2 ?
Cs3B F4B Cs3A 1.84(11) 2 2 ?
Cs3B F4B Cs3A 1.84(11) . . ?
Cs3B F4B Cs3B 116.9(12) . 2 ?
Cs3B F4B Cs4B 81.3(4) . . ?
Cs3B F4B Cs4B 83.5(4) 2 . ?
Cs3B F4B Cs4B 83.5(4) . 2 ?
Cs3B F4B Cs4B 81.3(4) 2 2 ?
Cs4B F4B Cs4B 150.7(11) . 2 ?
Ga2 F4B Cs3A 123.4(5) . 2 ?
Ga2 F4B Cs3A 123.4(5) . . ?
Ga2 F4B Cs3B 121.6(6) . . ?
Ga2 F4B Cs3B 121.6(6) . 2 ?
Ga2 F4B Cs4B 104.6(6) . . ?
Ga2 F4B Cs4B 104.6(6) . 2 ?
F4A F4B Cs3A 103.5(5) . 2 ?
F4A F4B Cs3A 101.4(5) . . ?
F4A F4B Cs3A 101.4(5) 2 2 ?
F4A F4B Cs3A 103.5(5) 2 . ?
F4A F4B Cs3B 100.8(4) . . ?
F4A F4B Cs3B 102.9(4) . 2 ?
F4A F4B Cs3B 102.9(4) 2 . ?
F4A F4B Cs3B 100.8(4) 2 2 ?
F4A F4B Cs4B 171.5(18) 2 . ?
F4A F4B Cs4B 37.7(7) . . ?
F4A F4B Cs4B 37.7(7) 2 2 ?
F4A F4B Cs4B 171.6(18) . 2 ?
F4A F4B Ga2 66.9(12) 2 . ?
F4A F4B Ga2 66.9(12) . . ?
F4A F4B F4A 134(2) . 2 ?
Cs2A F4C Cs2A 143.7(12) 3 2 ?
Cs2A F4C Cs4A 81.2(4) 3 4 ?
Cs2A F4C Cs4A 81.2(4) 2 . ?
Cs2A F4C Cs4A 79.7(4) 3 . ?
Cs2A F4C Cs4A 79.7(4) 2 4 ?
Cs2A F4C Cs4B 81.8(4) 2 4 ?
Cs2A F4C Cs4B 81.8(4) 3 . ?
Cs2A F4C Cs4B 83.1(4) 3 4 ?
Cs2A F4C Cs4B 83.1(4) 2 . ?
Cs2B F4C Cs2A 137.7(12) 2 3 ?
Cs2B F4C Cs2A 6.05(7) 3 3 ?
Cs2B F4C Cs2A 137.7(12) 3 2 ?
Cs2B F4C Cs2A 6.05(7) 2 2 ?
Cs2B F4C Cs2B 131.6(13) 3 2 ?
Cs2B F4C Cs4A 78.0(5) 2 . ?
Cs2B F4C Cs4A 78.0(5) 3 4 ?
Cs2B F4C Cs4A 76.7(5) 2 4 ?
Cs2B F4C Cs4A 76.7(5) 3 . ?
Cs2B F4C Cs4B 80.6(5) 2 . ?
Cs2B F4C Cs4B 79.6(5) 3 . ?
Cs2B F4C Cs4B 79.6(5) 2 4 ?
Cs2B F4C Cs4B 80.6(5) 3 4 ?
Cs4A F4C Cs4A 115.5(9) . 4 ?
Cs4B F4C Cs4A 7.38(14) 4 4 ?
Cs4B F4C Cs4A 122.8(10) . 4 ?
Cs4B F4C Cs4A 7.38(14) . . ?
Cs4B F4C Cs4A 122.8(10) 4 . ?
Cs4B F4C Cs4B 130.2(11) . 4 ?
Ga2 F4C Cs2A 108.1(6) . 3 ?
Ga2 F4C Cs2A 108.1(6) . 2 ?
Ga2 F4C Cs2B 114.2(6) . 3 ?
Ga2 F4C Cs2B 114.2(6) . 2 ?
Ga2 F4C Cs4A 122.3(5) . . ?
Ga2 F4C Cs4A 122.3(5) . 4 ?
Ga2 F4C Cs4B 114.9(6) . . ?
Ga2 F4C Cs4B 114.9(6) . 4 ?
F4A F4C Cs2A 97.95(16) 4 3 ?
F4A F4C Cs2A 97.95(16) . 2 ?
F4A F4C Cs2A 96.56(16) . 3 ?
F4A F4C Cs2A 96.56(16) 4 2 ?
F4A F4C Cs2B 100.1(3) 4 3 ?
F4A F4C Cs2B 100.1(3) . 2 ?
F4A F4C Cs2B 99.0(3) . 3 ?
F4A F4C Cs2B 99.0(3) 4 2 ?
F4A F4C Cs4A 56.2(7) 4 4 ?
F4A F4C Cs4A 56.2(7) . . ?
F4A F4C Cs4A 171.7(16) . 4 ?
F4A F4C Cs4A 171.7(16) 4 . ?
F4A F4C Cs4B 179.0(17) . 4 ?
F4A F4C Cs4B 48.8(6) . . ?
F4A F4C Cs4B 179.0(17) 4 . ?
F4A F4C Cs4B 48.8(6) 4 4 ?
F4A F4C Ga2 66.1(12) 4 . ?
F4A F4C Ga2 66.1(12) . . ?
F4A F4C F4A 132(2) 4 . ?
Cs1A F5 Cs3A 85.37(15) . 2 ?
Cs1A F5 Cs3A 166.85(11) . . ?
Cs1A F5 Cs3B 165.39(8) . . ?
Cs1A F5 Cs3B 89.21(7) . 17_666 ?
Cs1A F5 Cs3B 89.02(8) . 2 ?
Cs1A F5 Cs4A 81.51(6) . . ?
Cs1B F5 Cs1A 4.33(4) . . ?
Cs1B F5 Cs3A 87.49(10) . 17_666 ?
Cs1B F5 Cs3A 85.72(14) . 2 ?
Cs1B F5 Cs3A 162.73(12) . . ?
Cs1B F5 Cs3B 88.36(6) . 17_666 ?
Cs1B F5 Cs3B 89.10(7) . 2 ?
Cs1B F5 Cs3B 161.07(8) . . ?
Cs1B F5 Cs4A 77.21(5) . . ?
Cs1B F5 Cs4B 83.07(11) . . ?
Cs3A F5 Cs1A 88.57(11) 17_666 . ?
Cs3A F5 Cs3A 168.31(17) 17_666 2 ?
Cs3A F5 Cs3A 100.1(3) . 2 ?
Cs3A F5 Cs3A 83.90(17) 17_666 . ?
Cs3A F5 Cs3B 3.15(11) 17_666 17_666 ?
Cs3A F5 Cs3B 83.85(15) . 17_666 ?
Cs3A F5 Cs3B 166.41(12) 17_666 2 ?
Cs3A F5 Cs3B 95.8(2) . 2 ?
Cs3A F5 Cs3B 171.22(10) 2 17_666 ?
Cs3A F5 Cs3B 87.67(11) 17_666 . ?
Cs3A F5 Cs4A 88.52(12) 2 . ?
Cs3A F5 Cs4A 86.63(12) . . ?
Cs3A F5 Cs4A 80.69(13) 17_666 . ?
Cs3B F5 Cs3A 95.7(2) . 2 ?
Cs3B F5 Cs3A 4.96(12) 2 2 ?
Cs3B F5 Cs3A 5.02(12) . . ?
Cs3B F5 Cs3B 169.56(7) 2 17_666 ?
Cs3B F5 Cs3B 91.34(10) . 2 ?
Cs3B F5 Cs3B 87.80(7) . 17_666 ?
Cs3B F5 Cs4A 85.72(6) 2 . ?
Cs3B F5 Cs4A 83.95(6) . . ?
Cs4A F5 Cs3B 83.84(6) . 17_666 ?
Cs4B F5 Cs1A 87.31(11) . . ?
Cs4B F5 Cs3A 81.52(15) . . ?
Cs4B F5 Cs3A 86.71(16) . 17_666 ?
Cs4B F5 Cs3A 83.03(16) . 2 ?
Cs4B F5 Cs3B 79.82(11) . 2 ?
Cs4B F5 Cs3B 78.39(11) . . ?
Cs4B F5 Cs3B 89.83(11) . 17_666 ?
Cs4B F5 Cs4A 8.30(11) . . ?
Ga3 F5 Cs1A 98.29(9) . . ?
Ga3 F5 Cs1B 102.59(9) . . ?
Ga3 F5 Cs3A 98.49(15) . 17_666 ?
Ga3 F5 Cs3A 93.48(14) . . ?
Ga3 F5 Cs3A 92.29(14) . 2 ?
Ga3 F5 Cs3B 95.10(9) . 2 ?
Ga3 F5 Cs3B 96.22(9) . . ?
Ga3 F5 Cs3B 95.34(9) . 17_666 ?
Ga3 F5 Cs4A 179.16(12) . . ?
Ga3 F5 Cs4B 172.41(16) . . ?
Cs2A F6 Cs2A 150.08(14) 3 . ?
Cs2A F6 Cs2B 4.80(6) 3 3 ?
Cs2A F6 Cs2B 154.87(16) 3 . ?
Cs2A F6 Cs2B 4.80(6) . . ?
Cs2A F6 Cs2B 154.87(16) . 3 ?
Cs2A F6 Cs3A 89.09(8) 3 3 ?
Cs2A F6 Cs3A 86.28(8) 3 . ?
Cs2A F6 Cs3A 86.28(8) . 3 ?
Cs2A F6 Cs3A 89.09(8) . . ?
Cs2A F6 Cs3B 86.91(3) 3 . ?
Cs2A F6 Cs3B 89.69(3) 3 3 ?
Cs2A F6 Cs3B 89.69(3) . . ?
Cs2A F6 Cs3B 86.91(3) . 3 ?
Cs2A F6 Cs5A 75.04(7) . . ?
Cs2A F6 Cs5A 75.04(7) 3 . ?
Cs2A F6 Cs5B 75.04(7) . . ?
Cs2A F6 Cs5B 75.04(7) 3 . ?
Cs2B F6 Cs2B 159.67(19) . 3 ?
Cs2B F6 Cs3A 87.20(9) 3 . ?
Cs2B F6 Cs3A 89.64(9) . . ?
Cs2B F6 Cs3A 87.20(9) . 3 ?
Cs2B F6 Cs3A 89.64(9) 3 3 ?
Cs2B F6 Cs3B 87.63(6) . 3 ?
Cs2B F6 Cs3B 90.04(6) 3 3 ?
Cs2B F6 Cs3B 87.64(6) 3 . ?
Cs2B F6 Cs3B 90.04(6) . . ?
Cs2B F6 Cs5A 79.83(10) . . ?
Cs2B F6 Cs5A 79.83(10) 3 . ?
Cs2B F6 Cs5B 79.83(10) . . ?
Cs2B F6 Cs5B 79.83(10) 3 . ?
Cs3A F6 Cs3A 162.0(2) 3 . ?
Cs3A F6 Cs5A 81.00(11) . . ?
Cs3A F6 Cs5A 81.00(11) 3 . ?
Cs3B F6 Cs3A 2.40(9) 3 3 ?
Cs3B F6 Cs3A 164.40(15) 3 . ?
Cs3B F6 Cs3A 2.40(9) . . ?
Cs3B F6 Cs3A 164.40(15) . 3 ?
Cs3B F6 Cs3B 166.80(12) 3 . ?
Cs3B F6 Cs5A 83.40(6) . . ?
Cs3B F6 Cs5A 83.40(6) 3 . ?
Cs3B F6 Cs5B 83.40(6) 3 . ?
Cs3B F6 Cs5B 83.40(6) . . ?
Cs5B F6 Cs3A 81.00(11) . . ?
Cs5B F6 Cs3A 81.00(11) . 3 ?
Cs5B F6 Cs5A 0.0 . . ?
Ga2 F6 Cs2A 104.96(7) . . ?
Ga2 F6 Cs2A 104.96(7) . 3 ?
Ga2 F6 Cs2B 100.17(10) . . ?
Ga2 F6 Cs2B 100.17(10) . 3 ?
Ga2 F6 Cs3A 99.00(11) . . ?
Ga2 F6 Cs3A 99.00(11) . 3 ?
Ga2 F6 Cs3B 96.60(6) . . ?
Ga2 F6 Cs3B 96.60(6) . 3 ?
Ga2 F6 Cs5A 180.0 . . ?
Ga2 F6 Cs5B 180.0 . . ?
Cs1A F7 Cs2A 100.96(8) . 32_556 ?
Cs1A F7 Cs2B 96.30(11) . 32_556 ?
Cs1A F7 Cs3A 85.63(15) . 17_666 ?
Cs1A F7 Cs3B 89.40(8) . 17_666 ?
Cs1B F7 Cs1A 5.76(2) . . ?
Cs1B F7 Cs2A 106.01(8) . 32_556 ?
Cs1B F7 Cs2B 163.56(10) . 19_666 ?
Cs1B F7 Cs2B 101.47(11) . 32_556 ?
Cs1B F7 Cs3A 81.02(15) . 17_666 ?
Cs1B F7 Cs3B 84.97(7) . 17_666 ?
Cs2A F7 Cs1A 158.22(8) 19_666 . ?
Cs2A F7 Cs1B 160.08(8) 19_666 . ?
Cs2A F7 Cs2A 80.77(6) 19_666 32_556 ?
Cs2A F7 Cs2B 4.03(6) 19_666 19_666 ?
Cs2A F7 Cs2B 84.19(9) 19_666 32_556 ?
Cs2A F7 Cs2B 5.23(6) 32_556 32_556 ?
Cs2A F7 Cs3A 90.09(17) 19_666 17_666 ?
Cs2A F7 Cs3B 85.47(8) 19_666 17_666 ?
Cs2B F7 Cs1A 162.14(10) 19_666 . ?
Cs2B F7 Cs2A 81.17(7) 19_666 32_556 ?
Cs2B F7 Cs2B 84.86(12) 19_666 32_556 ?
Cs2B F7 Cs3A 90.07(17) 19_666 17_666 ?
Cs2B F7 Cs3B 85.56(9) 19_666 17_666 ?
Cs3A F7 Cs2A 169.50(17) 17_666 32_556 ?
Cs3A F7 Cs2B 169.20(16) 17_666 32_556 ?
Cs3A F7 Cs3B 4.86(12) 17_666 17_666 ?
Cs3B F7 Cs2A 164.71(9) 17_666 32_556 ?
Cs3B F7 Cs2B 165.14(9) 17_666 32_556 ?
Cs5A F7 Cs1A 74.78(9) 17_666 . ?
Cs5A F7 Cs1B 78.90(8) 17_666 . ?
Cs5A F7 Cs2A 77.10(8) 17_666 32_556 ?
Cs5A F7 Cs2A 84.60(9) 17_666 19_666 ?
Cs5A F7 Cs2B 88.60(11) 17_666 19_666 ?
Cs5A F7 Cs2B 73.37(10) 17_666 32_556 ?
Cs5A F7 Cs3A 97.03(13) 17_666 17_666 ?
Cs5A F7 Cs3B 95.07(10) 17_666 17_666 ?
Cs5B F7 Cs1A 77.77(9) 17_666 . ?
Cs5B F7 Cs1B 81.63(9) 17_666 . ?
Cs5B F7 Cs2A 79.68(9) 17_666 32_556 ?
Cs5B F7 Cs2A 81.24(10) 17_666 19_666 ?
Cs5B F7 Cs2B 85.26(12) 17_666 19_666 ?
Cs5B F7 Cs2B 76.19(11) 17_666 32_556 ?
Cs5B F7 Cs3A 93.91(14) 17_666 17_666 ?
Cs5B F7 Cs3B 91.72(10) 17_666 17_666 ?
Cs5B F7 Cs5A 4.56(8) 17_666 17_666 ?
Ga3 F7 Cs1A 96.08(9) . . ?
Ga3 F7 Cs1B 92.96(8) . . ?
Ga3 F7 Cs2A 92.93(9) . 32_556 ?
Ga3 F7 Cs2A 105.55(10) . 19_666 ?
Ga3 F7 Cs2B 95.86(11) . 32_556 ?
Ga3 F7 Cs2B 101.53(11) . 19_666 ?
Ga3 F7 Cs3A 94.49(14) . 17_666 ?
Ga3 F7 Cs3B 97.17(9) . 17_666 ?
Ga3 F7 Cs5A 164.65(16) . 17_666 ?
Ga3 F7 Cs5B 169.17(17) . 17_666 ?
Cs1A F8 Cs1B 5.66(2) . . ?
Cs1A F8 Cs2A 99.72(8) . 32_556 ?
Cs1A F8 Cs2B 95.44(10) . 32_556 ?
Cs1B F8 Cs2A 104.28(7) . 32_556 ?
Cs1B F8 Cs2B 100.18(10) . 32_556 ?
Cs2B F8 Cs2A 5.23(6) 32_556 32_556 ?
Cs3A F8 Cs1A 87.66(11) 2 . ?
Cs3A F8 Cs1A 167.95(12) 30_556 . ?
Cs3A F8 Cs1B 168.41(11) 30_556 . ?
Cs3A F8 Cs1B 84.05(11) 2 . ?
Cs3A F8 Cs2A 84.12(15) 30_556 32_556 ?
Cs3A F8 Cs2A 163.98(15) 2 32_556 ?
Cs3A F8 Cs2B 162.42(17) 2 32_556 ?
Cs3A F8 Cs2B 87.71(17) 30_556 32_556 ?
Cs3A F8 Cs3A 85.94(17) 2 30_556 ?
Cs3A F8 Cs3B 4.94(12) 30_556 30_556 ?
Cs3A F8 Cs3B 3.86(12) 2 2 ?
Cs3A F8 Cs3B 89.16(12) 2 30_556 ?
Cs3B F8 Cs1A 87.89(7) 2 . ?
Cs3B F8 Cs1A 165.66(8) 30_556 . ?
Cs3B F8 Cs1B 84.00(6) 2 . ?
Cs3B F8 Cs1B 168.24(8) 30_556 . ?
Cs3B F8 Cs2A 80.18(7) 30_556 32_556 ?
Cs3B F8 Cs2A 167.13(8) 2 32_556 ?
Cs3B F8 Cs2B 166.14(9) 2 32_556 ?
Cs3B F8 Cs2B 83.57(9) 30_556 32_556 ?
Cs3B F8 Cs3A 86.41(14) 2 30_556 ?
Cs3B F8 Cs3B 89.87(7) 2 30_556 ?
Cs4A F8 Cs1A 76.21(6) 30_556 . ?
Cs4A F8 Cs1B 80.64(6) 30_556 . ?
Cs4A F8 Cs2A 77.81(6) 30_556 32_556 ?
Cs4A F8 Cs2B 73.71(9) 30_556 32_556 ?
Cs4A F8 Cs3A 93.61(15) 30_556 30_556 ?
Cs4A F8 Cs3A 90.34(16) 30_556 2 ?
Cs4A F8 Cs3B 89.84(7) 30_556 30_556 ?
Cs4A F8 Cs3B 94.14(7) 30_556 2 ?
Cs4A F8 Cs4B 10.58(12) 30_556 30_556 ?
Cs4B F8 Cs1A 86.70(14) 30_556 . ?
Cs4B F8 Cs1B 91.20(14) 30_556 . ?
Cs4B F8 Cs2A 74.23(10) 30_556 32_556 ?
Cs4B F8 Cs2B 70.80(11) 30_556 32_556 ?
Cs4B F8 Cs3A 92.18(18) 30_556 2 ?
Cs4B F8 Cs3A 83.35(19) 30_556 30_556 ?
Cs4B F8 Cs3B 96.04(11) 30_556 2 ?
Cs4B F8 Cs3B 79.45(14) 30_556 30_556 ?
Ga3 F8 Cs1A 95.09(9) . . ?
Ga3 F8 Cs1B 91.45(8) . . ?
Ga3 F8 Cs2A 93.01(9) . 32_556 ?
Ga3 F8 Cs2B 96.43(11) . 32_556 ?
Ga3 F8 Cs3A 96.12(15) . 30_556 ?
Ga3 F8 Cs3A 100.53(17) . 2 ?
Ga3 F8 Cs3B 96.67(9) . 2 ?
Ga3 F8 Cs3B 99.24(9) . 30_556 ?
Ga3 F8 Cs4A 165.88(12) . 30_556 ?
Ga3 F8 Cs4B 167.22(15) . 30_556 ?
Cs1A F9 Cs1B 0.33(7) 29_656 29_656 ?
Cs1A F9 Cs4A 83.1(2) 29_656 2_655 ?
Cs1A F9 Cs4A 84.5(3) 29_656 . ?
Cs1A F9 Cs4B 85.2(3) 29_656 2_655 ?
Cs1A F9 Cs4B 86.3(3) 29_656 . ?
Cs1A F9 Cs5A 77.8(3) 29_656 13_545 ?
Cs1A F9 Cs5B 76.0(3) 29_656 13_545 ?
Cs1B F9 Cs4A 84.2(2) 29_656 . ?
Cs1B F9 Cs4A 83.3(2) 29_656 2_655 ?
Cs1B F9 Cs4B 86.0(3) 29_656 . ?
Cs1B F9 Cs4B 85.4(2) 29_656 2_655 ?
Cs1B F9 Cs5A 78.0(2) 29_656 13_545 ?
Cs1B F9 Cs5B 76.2(2) 29_656 13_545 ?
Cs4A F9 Cs4A 125.9(3) 2_655 . ?
Cs4A F9 Cs4B 130.8(3) 2_655 . ?
Cs4A F9 Cs4B 4.93(7) . . ?
Cs4A F9 Cs4B 4.94(8) 2_655 2_655 ?
Cs4A F9 Cs4B 130.7(3) . 2_655 ?
Cs4A F9 Cs5A 114.7(4) 2_655 13_545 ?
Cs4A F9 Cs5A 113.6(3) . 13_545 ?
Cs4A F9 Cs5B 114.3(3) 2_655 13_545 ?
Cs4A F9 Cs5B 113.2(3) . 13_545 ?
Cs4B F9 Cs4B 135.6(3) 2_655 . ?
Cs5A F9 Cs4B 111.0(3) 13_545 2_655 ?
Cs5A F9 Cs4B 109.6(3) 13_545 . ?
Cs5A F9 Cs5B 1.82(3) 13_545 13_545 ?
Cs5B F9 Cs4B 110.6(3) 13_545 2_655 ?
Cs5B F9 Cs4B 109.3(3) 13_545 . ?
Ga4 F9 Cs1A 166.9(6) . 29_656 ?
Ga4 F9 Cs1B 167.1(6) . 29_656 ?
Ga4 F9 Cs4A 100.6(4) . . ?
Ga4 F9 Cs4A 103.0(4) . 2_655 ?
Ga4 F9 Cs4B 97.8(4) . . ?
Ga4 F9 Cs4B 100.1(4) . 2_655 ?
Ga4 F9 Cs5A 89.1(4) . 13_545 ?
Ga4 F9 Cs5B 90.9(4) . 13_545 ?
F9 F9 Cs1A 130.8(3) 2_655 29_656 ?
F9 F9 Cs1B 130.6(2) 2_655 29_656 ?
F9 F9 Cs4A 72.5(7) 2_655 . ?
F9 F9 Cs4A 76.9(7) 2_655 2_655 ?
F9 F9 Cs4B 74.4(7) 2_655 . ?
F9 F9 Cs4B 78.7(7) 2_655 2_655 ?
F9 F9 Cs5A 151.26(13) 2_655 13_545 ?
F9 F9 Cs5B 153.07(13) 2_655 13_545 ?
F9 F9 Ga4 62.3(4) 2_655 . ?
F9 F9 F10A 102.1(7) 2_655 3_655 ?
F10A F9 Cs1A 111.9(7) 3_655 29_656 ?
F10A F9 Cs1B 112.2(7) 3_655 29_656 ?
F10A F9 Cs4A 160.2(5) 3_655 . ?
F10A F9 Cs4A 69.1(5) 3_655 2_655 ?
F10A F9 Cs4B 156.0(5) 3_655 . ?
F10A F9 Cs4B 64.2(4) 3_655 2_655 ?
F10A F9 Cs5A 62.2(5) 3_655 13_545 ?
F10A F9 Cs5B 63.1(5) 3_655 13_545 ?
F10A F9 Ga4 61.0(4) 3_655 . ?
F10B F9 Cs1A 109.1(7) . 29_656 ?
F10B F9 Cs1B 109.0(6) . 29_656 ?
F10B F9 Cs4A 163.8(6) . 2_655 ?
F10B F9 Cs4A 67.3(5) . . ?
F10B F9 Cs4B 62.4(5) . . ?
F10B F9 Cs4B 159.2(6) . 2_655 ?
F10B F9 Cs5A 60.0(5) . 13_545 ?
F10B F9 Cs5B 60.9(5) . 13_545 ?
F10B F9 Ga4 62.9(4) . . ?
F10B F9 F9 101.2(8) . 2_655 ?
F10B F9 F10A 95.9(6) . 3_655 ?
Cs2A F10A Cs1A 104.0(4) 2 23_655 ?
Cs2A F10A Cs4A 83.07(18) 2 4 ?
Cs2A F10A Cs4B 75.57(19) 2 4 ?
Cs2A F10A Cs5A 84.0(2) 2 13_545 ?
Cs2A F10A Cs5B 82.2(2) 2 13_545 ?
Cs2B F10A Cs1A 105.6(4) 2 23_655 ?
Cs2B F10A Cs2A 1.67(8) 2 2 ?
Cs2B F10A Cs4A 83.3(2) 2 4 ?
Cs2B F10A Cs4B 75.7(2) 2 4 ?
Cs2B F10A Cs5A 85.0(2) 2 13_545 ?
Cs2B F10A Cs5B 83.2(2) 2 13_545 ?
Cs4A F10A Cs1A 70.0(3) 4 23_655 ?
Cs4A F10A Cs4B 8.67(10) 4 4 ?
Cs4A F10A Cs5B 131.4(5) 4 13_545 ?
Cs4B F10A Cs1A 76.5(3) 4 23_655 ?
Cs5A F10A Cs1A 69.5(3) 13_545 23_655 ?
Cs5A F10A Cs4A 132.7(5) 13_545 4 ?
Cs5A F10A Cs4B 134.4(5) 13_545 4 ?
Cs5A F10A Cs5B 1.99(3) 13_545 13_545 ?
Cs5B F10A Cs1A 69.2(3) 13_545 23_655 ?
Cs5B F10A Cs4B 132.8(4) 13_545 4 ?
Ga4 F10A Cs1A 101.0(6) . 23_655 ?
Ga4 F10A Cs2A 154.8(9) . 2 ?
Ga4 F10A Cs2B 153.2(10) . 2 ?
Ga4 F10A Cs4A 108.6(4) . 4 ?
Ga4 F10A Cs4B 113.7(4) . 4 ?
Ga4 F10A Cs5A 102.1(4) . 13_545 ?
Ga4 F10A Cs5B 104.1(4) . 13_545 ?
F9 F10A Cs1A 40.5(5) 3_655 23_655 ?
F9 F10A Cs2A 143.9(8) 3_655 2 ?
F9 F10A Cs2B 145.4(8) 3_655 2 ?
F9 F10A Cs4A 78.1(6) 3_655 4 ?
F9 F10A Cs4B 86.8(6) 3_655 4 ?
F9 F10A Cs5A 86.5(6) 3_655 13_545 ?
F9 F10A Cs5B 87.5(6) 3_655 13_545 ?
F9 F10A Ga4 61.3(4) 3_655 . ?
F10B F10A Cs1A 143.7(13) . 23_655 ?
F10B F10A Cs2A 83.5(10) . 2 ?
F10B F10A Cs2B 82.4(11) . 2 ?
F10B F10A Cs4A 146.1(15) . 4 ?
F10B F10A Cs4B 139.0(15) . 4 ?
F10B F10A Cs5A 76.2(9) . 13_545 ?
F10B F10A Cs5B 76.9(9) . 13_545 ?
F10B F10A Ga4 74.5(8) . . ?
F10B F10A F9 127.6(10) . 3_655 ?
Cs1A F10B Cs1B 2.39(4) 29_656 29_656 ?
Cs2A F10B Cs1A 108.8(3) 2 29_656 ?
Cs2A F10B Cs1B 106.4(3) 2 29_656 ?
Cs2A F10B Cs4A 83.7(2) 2 . ?
Cs2A F10B Cs4B 75.8(2) 2 . ?
Cs2A F10B Cs5B 82.4(3) 2 13_545 ?
Cs2B F10B Cs1A 110.5(4) 2 29_656 ?
Cs2B F10B Cs1B 108.1(3) 2 29_656 ?
Cs2B F10B Cs2A 1.76(8) 2 2 ?
Cs2B F10B Cs4A 83.7(2) 2 . ?
Cs2B F10B Cs4B 75.8(2) 2 . ?
Cs2B F10B Cs5A 85.2(3) 2 13_545 ?
Cs2B F10B Cs5B 83.5(3) 2 13_545 ?
Cs4A F10B Cs1A 73.9(4) . 29_656 ?
Cs4A F10B Cs1B 73.5(4) . 29_656 ?
Cs4A F10B Cs4B 8.60(10) . . ?
Cs4A F10B Cs5B 135.7(5) . 13_545 ?
Cs4B F10B Cs1A 80.1(4) . 29_656 ?
Cs4B F10B Cs1B 79.4(4) . 29_656 ?
Cs5A F10B Cs1A 71.8(4) 13_545 29_656 ?
Cs5A F10B Cs1B 71.2(3) 13_545 29_656 ?
Cs5A F10B Cs2A 84.1(3) 13_545 2 ?
Cs5A F10B Cs4A 137.3(5) 13_545 . ?
Cs5A F10B Cs4B 137.8(4) 13_545 . ?
Cs5A F10B Cs5B 2.03(4) 13_545 13_545 ?
Cs5B F10B Cs1A 71.4(3) 13_545 29_656 ?
Cs5B F10B Cs1B 70.7(3) 13_545 29_656 ?
Cs5B F10B Cs4B 136.0(4) 13_545 . ?
Ga4 F10B Cs1A 104.5(7) . 29_656 ?
Ga4 F10B Cs1B 106.9(7) . 29_656 ?
Ga4 F10B Cs2A 146.6(10) . 2 ?
Ga4 F10B Cs2B 145.0(10) . 2 ?
Ga4 F10B Cs4A 108.4(4) . . ?
Ga4 F10B Cs4B 113.1(4) . . ?
Ga4 F10B Cs5A 104.1(4) . 13_545 ?
Ga4 F10B Cs5B 106.2(4) . 13_545 ?
F9 F10B Cs1A 43.0(5) . 29_656 ?
F9 F10B Cs1B 45.4(5) . 29_656 ?
F9 F10B Cs2A 151.2(8) . 2 ?
F9 F10B Cs2B 152.7(8) . 2 ?
F9 F10B Cs4A 81.7(7) . . ?
F9 F10B Cs4B 90.3(7) . . ?
F9 F10B Cs5A 90.0(7) . 13_545 ?
F9 F10B Cs5B 91.0(7) . 13_545 ?
F9 F10B Ga4 62.2(4) . . ?
F10A F10B Cs1A 153.9(13) . 29_656 ?
F10A F10B Cs1B 154.1(12) . 29_656 ?
F10A F10B Cs2A 76.2(11) . 2 ?
F10A F10B Cs2B 75.0(11) . 2 ?
F10A F10B Cs4A 132.0(15) . . ?
F10A F10B Cs4B 125.3(15) . . ?
F10A F10B Cs5A 83.7(10) . 13_545 ?
F10A F10B Cs5B 84.4(10) . 13_545 ?
F10A F10B Ga4 72.7(7) . . ?
F10A F10B F9 131.2(9) . . ?

loop_
_geom_bond_atom_site_label_1
_geom_bond_atom_site_label_2
_geom_bond_distance
_geom_bond_site_symmetry_2
_geom_bond_publ_flag
Cs1A F1 3.196(3) 18_666 ?
Cs1A F1 3.288(3) . ?
Cs1A F1 3.315(3) 14_545 ?
Cs1A F2 3.339(3) 18_666 ?
Cs1A F3 3.407(3) 29_656 ?
Cs1A F3 3.163(3) . ?
Cs1A F5 3.169(3) . ?
Cs1A F7 3.228(3) . ?
Cs1A F8 3.275(3) . ?
Cs1A F9 2.479(6) 29_656 ?
Cs1A F10A 3.543(19) 31_556 ?
Cs1A F10B 3.44(2) 29_656 ?
Cs1B Ga3 3.8346(10) . ?
Cs1B F1 3.346(3) 14_545 ?
Cs1B F1 2.969(3) 18_666 ?
Cs1B F1 3.329(3) . ?
Cs1B F2 3.333(3) 18_666 ?
Cs1B F3 3.411(3) 29_656 ?
Cs1B F3 2.963(3) . ?
Cs1B F5 2.941(3) . ?
Cs1B F7 3.224(3) . ?
Cs1B F8 3.289(3) . ?
Cs1B F9 2.803(6) 29_656 ?
Cs1B F10B 3.72(2) 29_656 ?
Cs2A F2 2.980(3) 2 ?
Cs2A F2 3.348(3) 13_455 ?
Cs2A F3 3.326(3) 2 ?
Cs2A F4A 3.333(3) 2 ?
Cs2A F4A 3.303(3) 3 ?
Cs2A F4C 2.812(10) 2 ?
Cs2A F6 2.8977(14) . ?
Cs2A F7 3.007(3) 27_565 ?
Cs2A F7 3.386(3) 28_565 ?
Cs2A F8 3.399(3) 28_565 ?
Cs2A F10A 2.913(9) 2 ?
Cs2A F10B 2.980(13) 2 ?
Cs2B F2 3.350(4) 13_455 ?
Cs2B F2 3.190(5) 2 ?
Cs2B F3 3.307(4) 2 ?
Cs2B F4A 3.259(4) 3 ?
Cs2B F4A 3.281(4) 2 ?
Cs2B F4C 2.705(13) 2 ?
Cs2B F6 3.081(4) . ?
Cs2B F7 3.226(5) 27_565 ?
Cs2B F7 3.398(4) 28_565 ?
Cs2B F8 3.397(4) 28_565 ?
Cs2B F10A 2.614(11) 2 ?
Cs2B F10B 2.683(14) 2 ?
Cs3A F1 3.197(8) 2 ?
Cs3A F2 3.396(5) 2 ?
Cs3A F3 3.339(5) 2 ?
Cs3A F4A 3.559(9) . ?
Cs3A F4B 2.97(2) . ?
Cs3A F5 3.161(8) 17_666 ?
Cs3A F5 3.259(5) 2 ?
Cs3A F5 3.220(5) . ?
Cs3A F6 3.570(8) . ?
Cs3A F7 3.275(5) 17_666 ?
Cs3A F8 3.012(7) 2 ?
Cs3A F8 3.241(5) 18_666 ?
Cs3B F1 3.399(3) 2 ?
Cs3B F3 3.346(3) 2 ?
Cs3B F4A 3.304(4) . ?
Cs3B F4A 3.348(4) 2 ?
Cs3B F4B 2.707(18) . ?
Cs3B F5 3.378(3) 17_666 ?
Cs3B F5 3.207(2) . ?
Cs3B F5 3.242(2) 2 ?
Cs3B F6 3.328(2) . ?
Cs3B F7 3.312(3) 17_666 ?
Cs3B F8 3.201(3) 2 ?
Cs3B F8 3.266(3) 18_666 ?
Cs4A Cs4B 0.530(6) . ?
Cs4A F1 2.873(2) 18_666 ?
Cs4A F3 2.883(2) . ?
Cs4A F4A 2.805(2) . ?
Cs4A F4C 3.338(17) . ?
Cs4A F5 3.286(2) . ?
Cs4A F8 2.873(2) 18_666 ?
Cs4A F9 3.270(12) . ?
Cs4A F9 3.201(11) 2_655 ?
Cs4A F10A 3.056(9) 4 ?
Cs4A F10B 3.048(10) . ?
Cs4B F1 3.262(6) 18_666 ?
Cs4B F3 2.856(4) . ?
Cs4B F4A 2.319(6) . ?
Cs4B F4B 3.293(11) . ?
Cs4B F4C 2.999(14) . ?
Cs4B F5 3.016(5) . ?
Cs4B F8 2.874(4) 18_666 ?
Cs4B F9 3.641(12) 2_655 ?
Cs4B F10A 3.283(10) 4 ?
Cs4B F10B 3.284(10) . ?
Cs5A F2 2.879(3) 2 ?
Cs5A F2 2.879(3) 4 ?
Cs5A F6 3.618(6) . ?
Cs5A F7 2.950(3) 27_565 ?
Cs5A F7 2.950(3) 17_666 ?
Cs5A F9 3.395(13) 15 ?
Cs5A F9 3.395(13) 13_455 ?
Cs5A F10A 3.007(12) 15 ?
Cs5A F10A 3.007(12) 13_455 ?
Cs5A F10B 2.939(11) 15 ?
Cs5A F10B 2.939(11) 13_455 ?
Cs5B F2 2.820(2) 4 ?
Cs5B F2 2.820(2) 2 ?
Cs5B F6 3.379(6) . ?
Cs5B F7 2.892(2) 17_666 ?
Cs5B F7 2.892(2) 27_565 ?
Cs5B F9 3.607(13) 13_455 ?
Cs5B F9 3.607(13) 15 ?
Cs5B F10A 3.221(12) 15 ?
Cs5B F10A 3.221(12) 13_455 ?
Cs5B F10B 3.152(11) 15 ?
Cs5B F10B 3.152(11) 13_455 ?
Ga1 F1 1.892(2) 14_545 ?
Ga1 F1 1.892(2) . ?
Ga1 F2 1.891(2) . ?
Ga1 F2 1.891(2) 14_545 ?
Ga1 F3 1.890(2) 14_545 ?
Ga1 F3 1.890(2) . ?
Ga2 F4A 1.879(2) . ?
Ga2 F4A 1.879(2) 2 ?
Ga2 F4A 1.879(2) 3 ?
Ga2 F4A 1.879(2) 4 ?
Ga2 F4B 1.89(3) 3 ?
Ga2 F4B 1.89(3) . ?
Ga2 F4C 1.92(3) 2 ?
Ga2 F4C 1.92(3) . ?
Ga2 F6 1.924(3) . ?
Ga2 F6 1.924(3) 2 ?
Ga3 F5 1.902(2) . ?
Ga3 F5 1.902(2) 2 ?
Ga3 F7 1.916(2) 2 ?
Ga3 F7 1.916(2) . ?
Ga3 F8 1.890(2) . ?
Ga3 F8 1.890(2) 2 ?
Ga4 F9 1.836(6) 2_655 ?
Ga4 F9 1.836(6) . ?
Ga4 F9 1.836(6) 3_655 ?
Ga4 F9 1.836(6) 4 ?
Ga4 F10A 1.831(7) . ?
Ga4 F10A 1.831(7) 4 ?
Ga4 F10A 1.831(7) 2_655 ?
Ga4 F10A 1.831(7) 3_655 ?
Ga4 F10B 1.848(8) 4 ?
Ga4 F10B 1.848(8) . ?
Ga4 F10B 1.848(8) 2_655 ?
Ga4 F10B 1.848(8) 3_655 ?
F4A F4B 1.455(13) . ?
F4A F4C 1.442(13) . ?
F9 F9 1.71(2) 2_655 ?
F9 F10A 1.769(17) 3_655 ?
F9 F10B 1.701(19) . ?
F10A F10B 1.040(18) . ?
